data_7049248
loop_
_publ_author_name
'Lu, Haijiao'
'Jethwa, Rajesh B.'
'Jenkinson, Kellie J.'
'Wheatley, Andrew E. H.'
'Hao, Hongxun'
'Wright, Dominic S.'
'Pike, Sebastian D.'

_publ_section_title
;
 A simple one-step synthetic route to access a range of metal-doped
 polyoxovanadate clusters.
;
_journal_issue 14
_journal_name_full 'Dalton transactions (Cambridge, England : 2003)'
_journal_page_first 4555
_journal_page_last 4564
_journal_paper_doi 10.1039/c8dt05072d
_journal_volume 48
_journal_year 2019
_chemical_compound_source '301, Dept Chem, Uni Cambridge'
_chemical_formula_moiety 'C15.00 H45 Bi1 Br0.50 Co0.25 O24 S7.50 V6'
_chemical_formula_sum 'C15 H45 Bi Br0.5 Co0.25 O24 S7.5 V6'
_chemical_formula_weight 1419.32
_chemical_name_systematic '[Bi2(DMSO)6V12O33Br]2[Co(DMSO)6]11DMSO'
_space_group_IT_number 2
_space_group_name_Hall '-P 1'
_space_group_name_H-M_alt 'P -1'
_symmetry_cell_setting triclinic
_symmetry_space_group_name_Hall '-P 1'
_symmetry_space_group_name_H-M 'P -1'
_atom_sites_solution_hydrogens difmap
_atom_sites_solution_primary other
_audit_creation_date 2018-11-24
_audit_creation_method CRYSTALS_ver_14.61
_audit_update_record
;
2018-12-20 deposited with the CCDC.    2019-03-06 downloaded from the CCDC.
;
_cell_angle_alpha 119.4423(12)
_cell_angle_beta 91.5191(13)
_cell_angle_gamma 107.3877(13)
_cell_formula_units_Z 4
_cell_length_a 17.5652(5)
_cell_length_b 17.6114(5)
_cell_length_c 17.7741(5)
_cell_measurement_reflns_used 56332
_cell_measurement_temperature 180
_cell_measurement_theta_max 134
_cell_measurement_theta_min 5
_cell_volume 4468.9(2)
_computing_cell_refinement 'Apex2 (Bruker AXS, 2006)'
_computing_data_collection 'Apex2 (Bruker AXS, 2006)'
_computing_data_reduction 'Apex2 (Bruker AXS, 2006)'
_computing_molecular_graphics 'CAMERON (Watkin et al., 1996)'
_computing_publication_material 'CRYSTALS (Betteridge et al., 2003)'
_computing_structure_refinement 'CRYSTALS (Betteridge et al., 2003)'
_computing_structure_solution 'Superflip (Palatinus & Chapuis, 2007)'
_diffrn_ambient_temperature 180
_diffrn_measured_fraction_theta_full 0.992
_diffrn_measured_fraction_theta_max 0.992
_diffrn_measurement_device Area
_diffrn_measurement_device_type 'Bruker Kappa Apex2'
_diffrn_measurement_method \w/2\q
_diffrn_radiation_monochromator graphite
_diffrn_radiation_type 'Cu K\a'
_diffrn_radiation_wavelength 1.54180
_diffrn_reflns_av_R_equivalents 0.068
_diffrn_reflns_limit_h_max 20
_diffrn_reflns_limit_h_min -20
_diffrn_reflns_limit_k_max 21
_diffrn_reflns_limit_k_min -20
_diffrn_reflns_limit_l_max 21
_diffrn_reflns_limit_l_min -19
_diffrn_reflns_number 52365
_diffrn_reflns_theta_full 67.018
_diffrn_reflns_theta_max 67.018
_diffrn_reflns_theta_min 2.695
_diffrn_standards_number 0
_exptl_absorpt_coefficient_mu 22.824
_exptl_absorpt_correction_T_max 1.00
_exptl_absorpt_correction_T_min 1.00
_exptl_absorpt_correction_type multi-scan
_exptl_absorpt_process_details 'SADABS (Siemens, 1996)'
_exptl_crystal_colour red
_exptl_crystal_density_diffrn 2.109
_exptl_crystal_density_method 'not measured'
_exptl_crystal_description block
_exptl_crystal_F_000 2769
_exptl_crystal_size_max 0.2
_exptl_crystal_size_mid 0.05
_exptl_crystal_size_min 0.03
_refine_diff_density_max 4.47
_refine_diff_density_min -4.21
_refine_ls_extinction_method None
_refine_ls_goodness_of_fit_ref 0.9929
_refine_ls_hydrogen_treatment mixed
_refine_ls_matrix_type full
_refine_ls_number_parameters 1084
_refine_ls_number_reflns 14809
_refine_ls_number_restraints 822
_refine_ls_R_factor_all 0.0762
_refine_ls_R_factor_gt 0.0645
_refine_ls_shift/su_max 0.0245707
_refine_ls_shift/su_mean 0.0009999
_refine_ls_structure_factor_coef Fsqd
_refine_ls_weighting_details
;
 Method= Modified Sheldrick 
 w=1/[\s^2^(F^2^) + ( 0.06P)^2^ +*****P] 
 ,where P=(max(Fo^2^,0) + 2Fc^2^)/3 
;
_refine_ls_weighting_scheme calc
_refine_ls_wR_factor_all 0.1600
_refine_ls_wR_factor_gt 0.1537
_refine_ls_wR_factor_ref 0.1600
_reflns_limit_h_max 20
_reflns_limit_h_min -20
_reflns_limit_k_max 18
_reflns_limit_k_min -21
_reflns_limit_l_max 21
_reflns_limit_l_min 0
_reflns_number_gt 12451
_reflns_number_total 15785
_reflns_threshold_expression I>2.0\s(I)
_oxford_diffrn_Wilson_B_factor 1.43
_oxford_diffrn_Wilson_scale 612.62
_oxford_refine_ls_r_factor_ref 0.0762
_oxford_refine_ls_scale 0.059719(11)
_oxford_reflns_number_all 14809
_oxford_reflns_threshold_expression_ref I>-3.0\s(I)
_oxford_structure_analysis_title 'SP_B1_0058 in P-1'
_cod_data_source_file c8dt05072d2.cif
_cod_data_source_block 2Br-Co
_cod_depositor_comments
;
The following automatic conversions were performed:

'_atom_sites_solution_primary' value 'Other' changed to 'other'
according to
/home/data/users/saulius/crontab/automatic-downloads/rss-feeds/RSC/lib/dictionaries/cif_core.dic
dictionary named 'cif_core.dic' version 2.4.2 from 2011-04-26.

'_exptl_absorpt_correction_type' value 'Multi-scan' changed to
'multi-scan' according to
/home/data/users/saulius/crontab/automatic-downloads/rss-feeds/RSC/lib/dictionaries/cif_core.dic
dictionary named 'cif_core.dic' version 2.4.2 from 2011-04-26.

Automatic conversion script
Id: cif_fix_values 4973 2017-02-22 13:04:09Z antanas 

 Adding full bibliography for 7049248--7049252.cif.
;
_cod_original_cell_volume 4468.89(13)
_cod_original_sg_symbol_H-M 'P -1 '
_cod_original_formula_sum 'C15.00 H45 Bi1 Br0.50 Co0.25 O24 S7.50 V6'
_cod_database_code 7049248

loop_
_symmetry_equiv_pos_as_xyz
x,y,z
-x,-y,-z

loop_
_atom_site_label
_atom_site_type_symbol
_atom_site_fract_x
_atom_site_fract_y
_atom_site_fract_z
_atom_site_U_iso_or_equiv
_atom_site_occupancy
_atom_site_adp_type
_atom_site_refinement_flags_posn
_atom_site_refinement_flags_occupancy
_atom_site_disorder_assembly
_atom_site_disorder_group
C1 C 0.0257(13) 0.2973(13) 0.4931(13) 0.0701 1.0000 Uani . . . .
C2 C -0.1111(9) 0.1525(16) 0.3861(15) 0.0767 1.0000 Uani . . . .
C3 C -0.1341(7) 0.0596(13) 0.1526(10) 0.0462 0.630(11) Uani D P 1 1
S200 S -0.0482(5) -0.0355(7) 0.1069(5) 0.0468 0.370(11) Uani D P 1 2
C5 C -0.1452(8) -0.1163(11) 0.3231(10) 0.0385 1.0000 Uani . . . .
C6 C -0.0295(8) -0.1494(10) 0.3939(10) 0.0408 1.0000 Uani . . . .
C7 C 0.7358(7) 0.2392(10) 0.4691(10) 0.0384 1.0000 Uani . . . .
C8 C 0.6221(7) 0.1688(9) 0.5413(9) 0.0305 1.0000 Uani . . . .
C9 C 0.7133(10) 0.1598(16) 0.1730(12) 0.0703 1.0000 Uani . . . .
C10 C 0.5833(9) 0.1266(11) 0.0658(10) 0.0454 1.0000 Uani . . . .
C11 C 0.7451(10) 0.4397(12) 0.4196(16) 0.0881 1.0000 Uani . . . .
C12 C 0.6163(9) 0.4353(9) 0.3355(10) 0.0409 1.0000 Uani . . . .
C13 C 0.4888(10) 0.2933(9) 0.0506(9) 0.0452 1.0000 Uani . . . .
C14 C 0.3280(11) 0.2541(10) 0.0033(9) 0.0501 1.0000 Uani . . . .
C17 C 0.5911(13) 0.2858(10) -0.2051(6) 0.1152 1.0000 Uani D . . .
C19 C 0.5833(5) 0.9266(9) 0.2010(7) 0.0519 1.0000 Uani D . . .
C20 C 0.6322(7) 0.9350(11) 0.3331(8) 0.0691 1.0000 Uani D . . .
C21 C 1.0442(9) 0.4693(12) 0.3906(14) 0.1323 1.0000 Uani D . . .
C24 C 0.3675(7) 0.5306(9) 0.3539(10) 0.0832 1.0000 Uani D . . .
C25 C 0.2528(9) 0.4330(5) 0.2336(7) 0.0925 1.0000 Uani D . . .
C26 C 0.1715(6) 0.7213(14) 0.3086(13) 0.1245 1.0000 Uani D . . .
S1 S -0.0060(2) 0.1947(3) 0.3871(2) 0.0403 1.0000 Uani . . . .
S2 S -0.0406(3) 0.0466(4) 0.1439(3) 0.0348 0.630(11) Uani D P 1 1
S3 S -0.04161(19) -0.0633(2) 0.3765(2) 0.0310 1.0000 Uani . . . .
S4 S 0.63239(16) 0.22420(18) 0.47889(18) 0.0207 1.0000 Uani . . . .
S5 S 0.6206(2) 0.1834(2) 0.1791(2) 0.0329 1.0000 Uani . . . .
S6 S 0.6375(2) 0.4062(2) 0.4131(2) 0.0376 1.0000 Uani . . . .
S7 S 0.4223(3) 0.3504(2) 0.0484(2) 0.0548 1.0000 Uani . . . .
S9 S 0.6004(4) 0.3655(3) -0.0946(3) 0.0921 1.0000 Uani D . . .
S11 S 0.9498(5) 0.3913(8) 0.3266(7) 0.1531 1.0000 Uani D . . .
S250 S 0.9311(9) 0.6953(12) 0.1205(8) 0.1742 0.637(15) Uani D P 5 1
S13 S 0.6758(2) 0.9814(3) 0.2725(3) 0.0616 1.0000 Uani D . . .
S14 S 0.2731(4) 0.5329(4) 0.3340(5) 0.0705 0.646(12) Uani D P 3 1
S15 S 0.0687(5) 0.6640(7) 0.2735(6) 0.1235 0.919(13) Uani D P 4 1
O1 O 0.1642(4) 0.0832(5) 0.4337(5) 0.0202 1.0000 Uani . . . .
O2 O 0.1200(5) -0.0797(5) 0.1731(5) 0.0241 1.0000 Uani . . . .
O3 O 0.1456(4) 0.1853(5) 0.2838(5) 0.0222 1.0000 Uani . . . .
O4 O 0.1988(4) 0.2501(5) 0.4506(5) 0.0223 1.0000 Uani . . . .
O5 O 0.1419(5) 0.0449(5) 0.1262(5) 0.0229 1.0000 Uani . . . .
O6 O 0.1705(4) -0.0784(5) 0.3146(5) 0.0214 1.0000 Uani . . . .
O7 O 0.2756(4) 0.2857(5) 0.2830(5) 0.0159 1.0000 Uani . . . .
O8 O 0.3021(4) 0.1288(5) 0.5070(4) 0.0132 1.0000 Uani . . . .
O9 O 0.3052(4) -0.0397(5) 0.4081(5) 0.0184 1.0000 Uani . . . .
O10 O 0.2485(5) -0.0126(5) 0.0424(5) 0.0208 1.0000 Uani . . . .
O11 O 0.2388(5) -0.1107(5) 0.1143(5) 0.0209 1.0000 Uani . . . .
O12 O 0.2988(5) -0.1064(5) 0.2415(5) 0.0192 1.0000 Uani . . . .
O13 O 0.2890(4) 0.1659(5) 0.1436(5) 0.0175 1.0000 Uani . . . .
O14 O 0.3499(4) 0.2817(5) 0.5233(4) 0.0147 1.0000 Uani . . . .
O15 O 0.3229(4) 0.3713(5) 0.4525(5) 0.0178 1.0000 Uani . . . .
O16 O 0.4629(4) 0.2430(5) 0.6036(5) 0.0213 1.0000 Uani . . . .
O17 O 0.4313(4) 0.0948(5) 0.4375(5) 0.0214 1.0000 Uani . . . .
O18 O 0.3816(5) 0.0035(5) 0.1199(5) 0.0192 1.0000 Uani . . . .
O19 O 0.4668(4) 0.2603(5) 0.4575(5) 0.0174 1.0000 Uani . . . .
O20 O 0.4296(4) 0.3225(5) 0.3577(5) 0.0172 1.0000 Uani . . . .
O21 O 0.4263(5) 0.1866(5) 0.1974(5) 0.0209 1.0000 Uani . . . .
O22 O 0.2162(5) 0.2490(5) 0.5995(5) 0.0239 1.0000 Uani . . . .
O23 O 0.1800(5) -0.0343(5) 0.4894(5) 0.0231 1.0000 Uani . . . .
O24 O 0.1416(6) -0.2372(5) 0.1564(5) 0.0324 1.0000 Uani . . . .
O25 O 0.1024(5) -0.1436(6) -0.0047(5) 0.0405 1.0000 Uani . . . .
O26 O 0.1448(5) 0.2050(6) 0.1390(6) 0.0342 1.0000 Uani . . . .
O27 O 0.1788(5) 0.3702(6) 0.3999(6) 0.0341 1.0000 Uani . . . .
O28 O 0.4743(5) 0.4410(5) 0.5421(5) 0.0248 1.0000 Uani . . . .
O29 O 0.3807(6) -0.1565(5) 0.1013(5) 0.0297 1.0000 Uani . . . .
O30 O 0.4313(4) 0.0091(5) 0.2654(5) 0.0160 1.0000 Uani . . . .
O31 O 0.4347(5) -0.0835(5) 0.3508(5) 0.0258 1.0000 Uani . . . .
O32 O 0.3808(5) 0.0841(5) 0.0159(5) 0.0222 1.0000 Uani . . . .
O33 O 0.4124(5) 0.3470(5) 0.2213(5) 0.0239 1.0000 Uani . . . .
O34 O 0.0254(5) 0.1283(6) 0.3974(6) 0.0320 1.0000 Uani . . . .
O35 O -0.0254(5) 0.0170(6) 0.2095(4) 0.0368 1.0000 Uani D . . .
O36 O 0.0032(5) -0.0729(6) 0.3018(5) 0.0310 1.0000 Uani . . . .
O37 O 0.5852(5) 0.1451(5) 0.3847(5) 0.0212 1.0000 Uani . . . .
O38 O 0.5696(5) 0.1174(5) 0.2066(5) 0.0265 1.0000 Uani . . . .
O39 O 0.6128(5) 0.3004(5) 0.3633(5) 0.0267 1.0000 Uani . . . .
O40 O 0.4358(10) 0.3661(6) -0.0280(6) 0.0760 1.0000 Uani . . . .
O42 O 0.5794(9) 0.4458(7) -0.0847(7) 0.0948 1.0000 Uani D . . .
C27 C 0.0855(12) 0.5797(11) 0.1808(8) 0.1080 1.0000 Uani D . . .
O46 O 0.9526(12) 0.6264(14) 0.0402(12) 0.1739 1.0000 Uani D . . .
C22 C 0.8294(12) 0.3698(14) 0.0695(14) 0.1345 1.0000 Uani D . . .
O48 O 0.9191(10) 0.3287(13) 0.3615(13) 0.1669 1.0000 Uani D . . .
Co1 Co 0.5000 0.5000 0.0000 0.0931 1.0000 Uani S . . .
V1 V 0.23948(10) 0.20498(12) 0.50470(11) 0.0130 1.0000 Uani . . . .
V2 V 0.22319(10) 0.00463(12) 0.43080(11) 0.0147 1.0000 Uani . . . .
V3 V 0.18730(12) -0.12726(12) 0.20467(12) 0.0188 1.0000 Uani . . . .
V4 V 0.16690(12) -0.06215(13) 0.08355(12) 0.0222 1.0000 Uani . . . .
V5 V 0.18965(11) 0.16871(13) 0.18710(12) 0.0190 1.0000 Uani . . . .
V6 V 0.22459(11) 0.29943(12) 0.37938(12) 0.0180 1.0000 Uani . . . .
V7 V 0.40993(10) 0.19756(12) 0.50769(11) 0.0130 1.0000 Uani . . . .
V8 V 0.38344(11) -0.02541(12) 0.34624(11) 0.0154 1.0000 Uani . . . .
V9 V 0.35281(12) -0.07122(12) 0.16007(11) 0.0170 1.0000 Uani . . . .
V10 V 0.34549(11) 0.08116(11) 0.09707(11) 0.0154 1.0000 Uani . . . .
V11 V 0.37570(11) 0.27094(11) 0.24779(11) 0.0135 1.0000 Uani . . . .
V12 V 0.41182(10) 0.34261(11) 0.46689(11) 0.0145 1.0000 Uani . . . .
Bi1 Bi 0.09683(2) 0.04904(3) 0.29972(3) 0.0204 1.0000 Uani . . . .
Bi2 Bi 0.49178(2) 0.16526(3) 0.31187(2) 0.0139 1.0000 Uani . . . .
Br1 Br 0.29265(6) 0.10829(7) 0.30199(7) 0.0146 1.0000 Uani . . . .
S24 S 0.3182(8) 0.5458(6) 0.2815(8) 0.0781 0.354(12) Uani D P 3 2
C4 C -0.0743(11) -0.0552(8) 0.0419(5) 0.0547 0.630(11) Uani D P 1 1
C200 C -0.055(2) 0.0467(14) 0.0837(11) 0.0540 0.370(11) Uani D P 1 2
C201 C -0.1515(8) -0.097(2) 0.0794(10) 0.0645 0.370(11) Uani D P 1 2
O41 O 0.5805(6) 0.5170(5) 0.1008(4) 0.0674 1.0000 Uani D . . .
S80 S 0.5712(4) 0.6027(4) 0.1917(4) 0.0389 0.503(10) Uani D P 2 2
S81 S 0.6351(4) 0.5799(4) 0.2020(4) 0.0375 0.497(10) Uani D P 2 1
C150 C 0.5533(9) 0.5658(15) 0.2563(7) 0.0418 0.497(10) Uani D P 2 1
C151 C 0.5905(16) 0.5640(11) 0.2631(7) 0.0403 0.503(10) Uani D P 2 2
C160 C 0.6409(14) 0.6911(6) 0.2219(9) 0.0405 0.497(10) Uani D P 2 1
C161 C 0.6718(9) 0.6839(9) 0.2197(11) 0.0534 0.503(10) Uani D P 2 2
O450 O 0.2840(8) 0.6108(6) 0.3174(9) 0.0781 0.646(12) Uani D P 3 1
O451 O 0.2718(12) 0.6073(8) 0.3319(13) 0.0842 0.354(12) Uani D P 3 2
O44 O 0.0416(10) 0.6235(12) 0.3292(10) 0.1500 1.0000 Uani D . . .
S25 S 0.1138(10) 0.6137(12) 0.2881(11) 0.1261 0.081(13) Uani D P 4 2
C221 C 0.9963(15) 0.3374(15) 0.2431(12) 0.2369 1.0000 Uani D . . .
S12 S 0.8839(11) 0.6583(15) 0.0332(10) 0.1834 0.363(15) Uani D P 5 2
C32 C 0.8276(11) 0.6519(19) 0.108(2) 0.2000 1.0000 Uani D . . .
C33 C 0.9199(18) 0.7772(14) 0.100(2) 0.1847 1.0000 Uani D . . .
O47 O 0.7375(10) 0.3507(11) 0.1742(11) 0.1342 1.0000 Uani D . . .
S100 S 0.7576(5) 0.4028(6) 0.1275(7) 0.1218 0.857(13) Uani D P 6 2
S101 S 0.8235(7) 0.3994(14) 0.1756(13) 0.1356 0.143(13) Uani D P 6 1
C23 C 0.8316(11) 0.5082(8) 0.1994(12) 0.1348 1.0000 Uani D . . .
O43 O 0.7302(6) 0.9302(8) 0.2261(6) 0.0814 1.0000 Uani D . . .
C16 C 0.6990(7) 0.3778(12) -0.1138(15) 0.1327 1.0000 Uani D . . .
H51 H -0.1774 -0.1425 0.3533 0.0929 1.0000 Uiso R . . .
H52 H -0.1513 -0.1650 0.2633 0.0931 1.0000 Uiso R . . .
H53 H -0.1641 -0.0703 0.3233 0.0930 1.0000 Uiso R . . .
H61 H -0.0621 -0.1550 0.4343 0.0912 1.0000 Uiso R . . .
H62 H 0.0273 -0.1321 0.4178 0.0909 1.0000 Uiso R . . .
H63 H -0.0466 -0.2077 0.3377 0.0910 1.0000 Uiso R . . .
H21 H -0.1394 0.1860 0.3747 0.1530 1.0000 Uiso R . . .
H22 H -0.1184 0.1573 0.4413 0.1531 1.0000 Uiso R . . .
H23 H -0.1318 0.0882 0.3396 0.1530 1.0000 Uiso R . . .
H11 H 0.0128 0.3456 0.4918 0.1231 1.0000 Uiso R . . .
H12 H -0.0023 0.2837 0.5331 0.1230 1.0000 Uiso R . . .
H13 H 0.0831 0.3174 0.5132 0.1230 1.0000 Uiso R . . .
H2001 H -0.0271 0.0351 0.0266 0.1050 0.370(11) Uiso R P 1 2
H2002 H -0.1197 0.0342 0.0701 0.1051 0.370(11) Uiso R P 1 2
H2003 H -0.0213 0.1148 0.1435 0.1049 0.370(11) Uiso R P 1 2
H2011 H -0.1694 -0.1287 0.0167 0.1131 0.370(11) Uiso R P 1 2
H2012 H -0.1632 -0.1416 0.0973 0.1130 0.370(11) Uiso R P 1 2
H2013 H -0.1801 -0.0551 0.1076 0.1130 0.370(11) Uiso R P 1 2
H41 H -0.0780 -0.0414 -0.0038 0.0880 0.630(11) Uiso R P 1 1
H42 H -0.1268 -0.0936 0.0401 0.0880 0.630(11) Uiso R P 1 1
H43 H -0.0369 -0.0874 0.0329 0.0881 0.630(11) Uiso R P 1 1
H31 H -0.1579 0.0522 0.0988 0.0790 0.630(11) Uiso R P 1 1
H32 H -0.1273 0.1205 0.2019 0.0789 0.630(11) Uiso R P 1 1
H33 H -0.1685 0.0125 0.1615 0.0792 0.630(11) Uiso R P 1 1
H81 H 0.6538 0.2124 0.5997 0.0681 1.0000 Uiso R . . .
H82 H 0.6421 0.1181 0.5122 0.0677 1.0000 Uiso R . . .
H83 H 0.5664 0.1450 0.5444 0.0681 1.0000 Uiso R . . .
H71 H 0.7722 0.2911 0.5226 0.0911 1.0000 Uiso R . . .
H72 H 0.7438 0.1830 0.4569 0.0908 1.0000 Uiso R . . .
H73 H 0.7454 0.2476 0.4206 0.0911 1.0000 Uiso R . . .
H111 H 0.7700 0.5051 0.4632 0.1729 1.0000 Uiso R . . .
H112 H 0.7653 0.4041 0.4363 0.1730 1.0000 Uiso R . . .
H113 H 0.7579 0.4280 0.3635 0.1729 1.0000 Uiso R . . .
H121 H 0.6400 0.5035 0.3633 0.0818 1.0000 Uiso R . . .
H122 H 0.6415 0.4043 0.2857 0.0820 1.0000 Uiso R . . .
H123 H 0.5568 0.4134 0.3152 0.0819 1.0000 Uiso R . . .
H91 H 0.7416 0.1755 0.1328 0.1460 1.0000 Uiso R . . .
H92 H 0.7491 0.1944 0.2315 0.1460 1.0000 Uiso R . . .
H93 H 0.6965 0.0926 0.1487 0.1460 1.0000 Uiso R . . .
H101 H 0.6126 0.1654 0.0453 0.1039 1.0000 Uiso R . . .
H102 H 0.5903 0.0676 0.0345 0.1041 1.0000 Uiso R . . .
H103 H 0.5265 0.1165 0.0543 0.1040 1.0000 Uiso R . . .
H191 H 0.5394 0.9327 0.2312 0.0981 1.0000 Uiso R . . .
H192 H 0.5872 0.9579 0.1690 0.0981 1.0000 Uiso R . . .
H193 H 0.5739 0.8620 0.1601 0.0980 1.0000 Uiso R . . .
H201 H 0.5832 0.9465 0.3493 0.1160 1.0000 Uiso R . . .
H202 H 0.6733 0.9651 0.3853 0.1159 1.0000 Uiso R . . .
H203 H 0.6210 0.8689 0.3021 0.1159 1.0000 Uiso R . . .
H251 H 0.2621 0.3828 0.2350 0.1459 0.646(12) Uiso R P 3 1
H252 H 0.2830 0.4446 0.1936 0.1458 0.646(12) Uiso R P 3 1
H253 H 0.1961 0.4156 0.2128 0.1460 0.646(12) Uiso R P 3 1
H241 H 0.3655 0.4704 0.3468 0.1590 0.646(12) Uiso R P 3 1
H242 H 0.3940 0.5835 0.4157 0.1590 0.646(12) Uiso R P 3 1
H243 H 0.3959 0.5401 0.3092 0.1589 0.646(12) Uiso R P 3 1
H131 H 0.4647 0.2516 0.0698 0.0929 1.0000 Uiso R . . .
H132 H 0.5387 0.3389 0.0913 0.0931 1.0000 Uiso R . . .
H133 H 0.4997 0.2589 -0.0070 0.0930 1.0000 Uiso R . . .
H141 H 0.3126 0.2437 0.0497 0.0950 1.0000 Uiso R . . .
H142 H 0.3333 0.1987 -0.0439 0.0950 1.0000 Uiso R . . .
H143 H 0.2863 0.2681 -0.0175 0.0951 1.0000 Uiso R . . .
H1501 H 0.5696 0.6164 0.3169 0.0679 0.497(10) Uiso R P 2 1
H1502 H 0.5054 0.5653 0.2284 0.0679 0.497(10) Uiso R P 2 1
H1503 H 0.5418 0.5078 0.2539 0.0680 0.497(10) Uiso R P 2 1
H1601 H 0.6349 0.7301 0.2895 0.0670 0.497(10) Uiso R P 2 1
H1602 H 0.6980 0.7226 0.2107 0.0671 0.497(10) Uiso R P 2 1
H1603 H 0.5902 0.6766 0.1763 0.0670 0.497(10) Uiso R P 2 1
H1511 H 0.6266 0.6160 0.3172 0.0900 0.503(10) Uiso R P 2 2
H1512 H 0.6158 0.5185 0.2344 0.0901 0.503(10) Uiso R P 2 2
H1513 H 0.5408 0.5364 0.2757 0.0900 0.503(10) Uiso R P 2 2
H1611 H 0.6821 0.7433 0.2779 0.1070 0.503(10) Uiso R P 2 2
H1612 H 0.6788 0.6961 0.1701 0.1070 0.503(10) Uiso R P 2 2
H1613 H 0.7078 0.6505 0.2224 0.1069 0.503(10) Uiso R P 2 2
H244 H 0.4011 0.4931 0.3231 0.1590 0.354(12) Uiso R P 3 2
H245 H 0.4053 0.6018 0.4003 0.1590 0.354(12) Uiso . P 3 2
H246 H 0.3331 0.5083 0.3812 0.1590 0.354(12) Uiso . P 3 2
H271 H 0.1085 0.5942 0.1396 0.1474 0.919(13) Uiso R P 4 1
H272 H 0.0313 0.5369 0.1545 0.1474 0.919(13) Uiso R P 4 1
H273 H 0.1169 0.5527 0.1973 0.1474 0.919(13) Uiso R P 4 1
H261 H 0.1989 0.7426 0.2735 0.1761 0.919(13) Uiso R P 4 1
H262 H 0.1779 0.7730 0.3660 0.1761 0.919(13) Uiso R P 4 1
H263 H 0.1941 0.6805 0.3128 0.1761 0.919(13) Uiso R P 4 1
H274 H 0.1280 0.5658 0.1507 0.1474 0.081(13) Uiso R P 4 2
H275 H 0.0611 0.6245 0.1765 0.1474 0.081(13) Uiso . P 4 2
H276 H 0.0316 0.5270 0.1656 0.1474 0.081(13) Uiso . P 4 2
H264 H 0.2184 0.7142 0.2845 0.1761 0.081(13) Uiso R P 4 2
H265 H 0.1454 0.7557 0.2925 0.1761 0.081(13) Uiso . P 4 2
H266 H 0.1855 0.7665 0.3776 0.1761 0.081(13) Uiso . P 4 2
H211 H 1.0613 0.5136 0.3731 0.2861 1.0000 Uiso R . . .
H212 H 1.0814 0.4374 0.3807 0.2861 1.0000 Uiso R . . .
H213 H 1.0424 0.5005 0.4516 0.2861 1.0000 Uiso R . . .
H254 H 0.2781 0.3880 0.2064 0.1172 0.354(12) Uiso R P 3 2
H255 H 0.2186 0.4262 0.2754 0.1172 0.354(12) Uiso . P 3 2
H256 H 0.2045 0.4252 0.1884 0.1172 0.354(12) Uiso . P 3 2
H221 H 0.8851 0.3955 0.0695 0.2180 0.143(13) Uiso R P 6 1
H222 H 0.8102 0.3042 0.0301 0.2180 0.143(13) Uiso R P 6 1
H223 H 0.7986 0.3960 0.0510 0.2180 0.143(13) Uiso R P 6 1
H231 H 0.8306 0.5464 0.2599 0.2190 0.143(13) Uiso R P 6 1
H232 H 0.8837 0.5316 0.1890 0.2190 0.143(13) Uiso R P 6 1
H233 H 0.7912 0.5087 0.1633 0.2190 0.143(13) Uiso R P 6 1
H224 H 0.8441 0.4022 0.0394 0.2180 0.857(13) Uiso R P 6 2
H225 H 0.8838 0.3818 0.1084 0.2180 0.857(13) Uiso . P 6 2
H226 H 0.8143 0.3034 0.0281 0.2180 0.857(13) Uiso . P 6 2
H234 H 0.8465 0.5431 0.1716 0.2190 0.857(13) Uiso R P 6 2
H235 H 0.8918 0.5048 0.2248 0.2190 0.857(13) Uiso . P 6 2
H236 H 0.8305 0.5538 0.2652 0.2190 0.857(13) Uiso . P 6 2
H321 H 0.8122 0.6005 0.1166 0.2462 0.637(15) Uiso R P 5 1
H322 H 0.8105 0.6996 0.1505 0.2462 0.637(15) Uiso R P 5 1
H323 H 0.8026 0.6320 0.0505 0.2462 0.637(15) Uiso R P 5 1
H331 H 0.9719 0.8162 0.1028 0.2268 0.637(15) Uiso R P 5 1
H332 H 0.8947 0.8141 0.1433 0.2268 0.637(15) Uiso R P 5 1
H333 H 0.8868 0.7465 0.0432 0.2268 0.637(15) Uiso R P 5 1
H324 H 0.7973 0.5885 0.0886 0.2462 0.363(15) Uiso R P 5 2
H325 H 0.8643 0.6817 0.1623 0.2462 0.363(15) Uiso . P 5 2
H326 H 0.7928 0.6855 0.1128 0.2462 0.363(15) Uiso . P 5 2
H334 H 0.9570 0.8043 0.0747 0.2268 0.363(15) Uiso R P 5 2
H335 H 0.9472 0.7927 0.1551 0.2268 0.363(15) Uiso . P 5 2
H336 H 0.8756 0.7965 0.1056 0.2268 0.363(15) Uiso . P 5 2
H2211 H 0.9561 0.2859 0.1931 0.2898 1.0000 Uiso R . . .
H2212 H 1.0319 0.3159 0.2620 0.2898 1.0000 Uiso R . . .
H2213 H 1.0267 0.3804 0.2278 0.2898 1.0000 Uiso R . . .
H171 H 0.5349 0.2520 -0.2325 0.1384 1.0000 Uiso R . . .
H172 H 0.6161 0.3180 -0.2331 0.1384 1.0000 Uiso R . . .
H173 H 0.6170 0.2437 -0.2104 0.1384 1.0000 Uiso R . . .
H161 H 0.7375 0.4251 -0.0604 0.1585 1.0000 Uiso R . . .
H162 H 0.7062 0.3946 -0.1570 0.1585 1.0000 Uiso R . . .
H163 H 0.7071 0.3203 -0.1343 0.1585 1.0000 Uiso R . . .

loop_
_atom_site_aniso_label
_atom_site_aniso_U_11
_atom_site_aniso_U_22
_atom_site_aniso_U_33
_atom_site_aniso_U_23
_atom_site_aniso_U_13
_atom_site_aniso_U_12
C1 0.088(14) 0.071(12) 0.081(14) 0.044(11) 0.043(11) 0.057(12)
C2 0.031(9) 0.133(19) 0.125(18) 0.095(16) 0.040(10) 0.051(11)
C3 0.029(7) 0.080(9) 0.041(8) 0.039(7) 0.009(6) 0.021(7)
S200 0.026(4) 0.073(7) 0.028(4) 0.024(4) 0.002(3) 0.005(4)
C5 0.023(7) 0.056(9) 0.046(8) 0.035(8) 0.011(6) 0.011(6)
C6 0.025(7) 0.049(9) 0.046(8) 0.025(7) 0.005(6) 0.010(6)
C7 0.018(6) 0.049(8) 0.052(9) 0.029(7) 0.008(6) 0.011(6)
C8 0.025(6) 0.037(7) 0.036(7) 0.022(6) 0.008(5) 0.014(6)
C9 0.039(9) 0.111(16) 0.059(11) 0.051(12) 0.017(8) 0.013(10)
C10 0.053(9) 0.058(10) 0.040(8) 0.029(8) 0.028(7) 0.032(8)
C11 0.036(10) 0.031(9) 0.131(19) 0.010(11) -0.034(11) -0.009(7)
C12 0.060(9) 0.029(7) 0.050(9) 0.027(7) 0.024(7) 0.024(7)
C13 0.069(10) 0.026(7) 0.028(7) 0.014(6) 0.012(7) 0.002(7)
C14 0.088(12) 0.036(8) 0.027(7) 0.015(7) 0.015(8) 0.027(8)
C17 0.179(11) 0.068(8) 0.073(8) 0.017(7) 0.021(9) 0.050(9)
C19 0.051(9) 0.062(10) 0.042(9) 0.021(8) 0.011(7) 0.031(8)
C20 0.061(12) 0.083(14) 0.066(12) 0.038(11) 0.011(9) 0.031(11)
C21 0.13(3) 0.16(3) 0.16(3) 0.09(2) 0.04(2) 0.11(2)
C24 0.098(7) 0.040(6) 0.084(7) 0.013(6) -0.014(7) 0.027(6)
C25 0.113(8) 0.042(6) 0.090(7) 0.023(6) -0.009(7) 0.010(6)
C26 0.132(8) 0.168(10) 0.123(9) 0.096(8) 0.030(8) 0.081(9)
S1 0.0378(18) 0.061(2) 0.055(2) 0.0419(19) 0.0263(16) 0.0365(17)
S2 0.022(2) 0.065(4) 0.033(3) 0.034(3) 0.0059(19) 0.018(2)
S3 0.0295(16) 0.0316(16) 0.0272(15) 0.0165(13) 0.0076(12) 0.0029(13)
S4 0.0231(14) 0.0184(13) 0.0219(14) 0.0098(11) 0.0039(11) 0.0106(11)
S5 0.0481(19) 0.0214(14) 0.0228(15) 0.0073(12) 0.0215(13) 0.0109(13)
S6 0.057(2) 0.0192(15) 0.0273(16) 0.0033(13) 0.0133(15) 0.0175(15)
S7 0.127(4) 0.0118(14) 0.0181(16) 0.0082(13) 0.0142(19) 0.0155(18)
S9 0.170(6) 0.056(3) 0.058(3) 0.040(2) 0.054(3) 0.030(3)
S11 0.107(6) 0.241(11) 0.238(11) 0.197(11) 0.057(7) 0.091(7)
S250 0.159(10) 0.202(13) 0.136(9) 0.048(9) 0.023(8) 0.107(10)
S13 0.042(2) 0.074(3) 0.058(3) 0.026(2) 0.0097(19) 0.024(2)
S14 0.079(5) 0.046(3) 0.075(5) 0.033(3) -0.005(4) 0.008(3)
S15 0.117(6) 0.176(8) 0.122(6) 0.085(6) 0.052(5) 0.094(6)
O1 0.014(4) 0.019(4) 0.024(4) 0.010(3) 0.003(3) 0.005(3)
O2 0.024(4) 0.020(4) 0.021(4) 0.014(3) -0.003(3) -0.007(3)
O3 0.016(4) 0.024(4) 0.029(4) 0.016(4) 0.006(3) 0.008(3)
O4 0.018(4) 0.027(4) 0.026(4) 0.015(4) 0.012(3) 0.010(3)
O5 0.025(4) 0.017(4) 0.019(4) 0.008(3) -0.003(3) 0.002(3)
O6 0.022(4) 0.024(4) 0.012(4) 0.010(3) 0.000(3) 0.001(3)
O7 0.017(4) 0.012(3) 0.022(4) 0.009(3) 0.006(3) 0.009(3)
O8 0.012(3) 0.013(3) 0.014(3) 0.005(3) 0.002(3) 0.006(3)
O9 0.025(4) 0.014(4) 0.016(4) 0.006(3) 0.004(3) 0.011(3)
O10 0.030(4) 0.014(4) 0.010(4) 0.005(3) 0.000(3) 0.000(3)
O11 0.033(4) 0.012(4) 0.015(4) 0.006(3) 0.001(3) 0.006(3)
O12 0.032(4) 0.009(3) 0.014(4) 0.003(3) 0.004(3) 0.009(3)
O13 0.022(4) 0.016(4) 0.017(4) 0.009(3) 0.006(3) 0.009(3)
O14 0.010(3) 0.012(3) 0.013(3) 0.002(3) 0.004(3) 0.002(3)
O15 0.026(4) 0.010(3) 0.014(4) 0.004(3) 0.008(3) 0.007(3)
O16 0.019(4) 0.021(4) 0.017(4) 0.005(3) -0.001(3) 0.006(3)
O17 0.021(4) 0.018(4) 0.023(4) 0.007(3) 0.008(3) 0.010(3)
O18 0.029(4) 0.017(4) 0.020(4) 0.012(3) 0.012(3) 0.016(3)
O19 0.016(4) 0.017(4) 0.015(4) 0.004(3) 0.005(3) 0.009(3)
O20 0.018(4) 0.010(3) 0.016(4) 0.002(3) 0.005(3) 0.003(3)
O21 0.024(4) 0.014(4) 0.019(4) 0.005(3) 0.007(3) 0.005(3)
O22 0.022(4) 0.029(4) 0.017(4) 0.007(3) 0.012(3) 0.013(3)
O23 0.025(4) 0.027(4) 0.022(4) 0.018(4) 0.005(3) 0.007(3)
O24 0.051(6) 0.009(4) 0.024(4) 0.007(3) -0.001(4) -0.003(4)
O25 0.037(5) 0.037(5) 0.020(4) 0.012(4) -0.014(4) -0.016(4)
O26 0.034(5) 0.046(5) 0.039(5) 0.030(5) 0.003(4) 0.022(4)
O27 0.041(5) 0.040(5) 0.039(5) 0.023(4) 0.022(4) 0.032(4)
O28 0.024(4) 0.011(4) 0.023(4) 0.001(3) 0.007(3) 0.000(3)
O29 0.057(6) 0.016(4) 0.026(4) 0.011(4) 0.019(4) 0.025(4)
O30 0.024(4) 0.008(3) 0.015(4) 0.004(3) 0.006(3) 0.009(3)
O31 0.036(5) 0.025(4) 0.028(4) 0.016(4) 0.012(4) 0.021(4)
O32 0.038(5) 0.016(4) 0.014(4) 0.008(3) 0.012(3) 0.009(3)
O33 0.035(5) 0.012(4) 0.033(4) 0.016(3) 0.014(4) 0.010(3)
O34 0.031(5) 0.039(5) 0.039(5) 0.027(4) 0.009(4) 0.018(4)
O35 0.021(4) 0.064(5) 0.032(4) 0.033(4) -0.004(3) 0.010(4)
O36 0.027(4) 0.026(4) 0.027(4) 0.012(4) 0.007(4) -0.004(4)
O37 0.026(4) 0.021(4) 0.013(4) 0.007(3) 0.001(3) 0.009(3)
O38 0.037(5) 0.019(4) 0.028(4) 0.011(4) 0.020(4) 0.016(4)
O39 0.033(5) 0.016(4) 0.022(4) 0.003(3) 0.009(3) 0.009(3)
O40 0.187(14) 0.018(5) 0.015(5) 0.010(4) 0.019(7) 0.024(7)
O42 0.198(10) 0.036(5) 0.051(6) 0.025(5) 0.064(6) 0.036(6)
C27 0.119(9) 0.154(10) 0.115(8) 0.097(8) 0.031(7) 0.082(8)
O46 0.141(11) 0.201(14) 0.133(10) 0.030(10) 0.028(9) 0.107(10)
C22 0.084(8) 0.137(9) 0.161(10) 0.076(9) 0.040(8) 0.016(8)
O48 0.24(3) 0.26(3) 0.19(2) 0.19(2) 0.10(2) 0.19(2)
Co1 0.244(6) 0.0072(15) 0.0196(17) 0.0074(13) 0.054(3) 0.031(2)
V1 0.0146(9) 0.0144(8) 0.0108(8) 0.0056(7) 0.0053(7) 0.0076(7)
V2 0.0161(9) 0.0148(9) 0.0138(9) 0.0084(7) 0.0032(7) 0.0049(7)
V3 0.0274(10) 0.0087(8) 0.0134(9) 0.0046(7) 0.0010(7) -0.0001(7)
V4 0.0256(10) 0.0172(9) 0.0128(9) 0.0072(8) -0.0059(8) -0.0041(8)
V5 0.0178(9) 0.0228(10) 0.0214(10) 0.0141(8) 0.0015(7) 0.0089(8)
V6 0.0222(10) 0.0180(9) 0.0212(9) 0.0113(8) 0.0092(8) 0.0143(8)
V7 0.0138(8) 0.0127(8) 0.0079(8) 0.0019(7) 0.0018(6) 0.0053(7)
V8 0.0239(10) 0.0125(8) 0.0145(9) 0.0075(7) 0.0061(7) 0.0118(7)
V9 0.0320(10) 0.0086(8) 0.0110(8) 0.0035(7) 0.0078(7) 0.0108(8)
V10 0.0269(10) 0.0086(8) 0.0100(8) 0.0040(7) 0.0062(7) 0.0069(7)
V11 0.0209(9) 0.0073(8) 0.0138(9) 0.0055(7) 0.0064(7) 0.0067(7)
V12 0.0165(9) 0.0082(8) 0.0118(8) 0.0008(7) 0.0051(7) 0.0032(7)
Bi1 0.0131(2) 0.0274(2) 0.0218(2) 0.01553(19) 0.00179(16) 0.00392(17)
Bi2 0.0179(2) 0.0119(2) 0.0130(2) 0.00505(16) 0.00653(15) 0.00887(16)
Br1 0.0168(5) 0.0114(5) 0.0146(5) 0.0057(4) 0.0030(4) 0.0058(4)
S24 0.120(8) 0.030(5) 0.073(7) 0.025(5) 0.000(6) 0.018(5)
C4 0.039(8) 0.073(9) 0.041(8) 0.024(7) 0.001(7) 0.018(8)
C200 0.039(10) 0.076(11) 0.035(10) 0.029(8) -0.001(9) 0.007(9)
C201 0.030(9) 0.085(12) 0.034(10) 0.013(10) 0.004(9) -0.004(10)
O41 0.116(6) 0.026(4) 0.024(4) 0.005(3) 0.008(4) -0.006(4)
S80 0.067(4) 0.015(3) 0.022(3) 0.001(2) -0.011(3) 0.016(3)
S81 0.058(4) 0.023(3) 0.023(3) 0.007(2) -0.005(3) 0.015(3)
C150 0.062(9) 0.030(8) 0.022(8) 0.008(7) -0.002(7) 0.013(8)
C151 0.069(10) 0.022(8) 0.019(8) 0.005(6) -0.003(8) 0.014(8)
C160 0.054(10) 0.022(7) 0.032(9) 0.006(7) -0.013(8) 0.013(8)
C161 0.069(9) 0.027(8) 0.038(9) 0.009(8) -0.023(9) 0.002(8)
O450 0.091(9) 0.048(7) 0.086(9) 0.029(6) -0.025(8) 0.027(7)
O451 0.115(12) 0.037(10) 0.077(11) 0.017(9) -0.003(11) 0.023(9)
O44 0.142(9) 0.190(10) 0.132(9) 0.087(7) 0.050(7) 0.070(8)
S25 0.132(9) 0.172(10) 0.119(9) 0.096(8) 0.037(8) 0.076(9)
C221 0.25(5) 0.23(5) 0.12(3) 0.08(3) 0.10(3) -0.03(4)
S12 0.155(11) 0.209(14) 0.142(10) 0.041(10) 0.016(9) 0.100(11)
C32 0.168(11) 0.213(14) 0.152(11) 0.036(11) 0.030(10) 0.090(12)
C33 0.167(12) 0.206(14) 0.147(11) 0.051(10) 0.016(10) 0.100(11)
O47 0.104(8) 0.125(8) 0.160(10) 0.083(7) 0.047(7) 0.007(7)
S100 0.080(5) 0.123(6) 0.162(8) 0.082(6) 0.035(5) 0.021(4)
S101 0.097(8) 0.130(9) 0.166(10) 0.083(9) 0.035(8) 0.012(8)
C23 0.095(8) 0.128(9) 0.171(10) 0.088(9) 0.025(8) 0.010(8)
O43 0.070(9) 0.130(13) 0.063(8) 0.049(9) 0.018(7) 0.062(9)
C16 0.172(9) 0.089(9) 0.093(9) 0.027(8) 0.042(9) 0.027(9)

loop_
_atom_type_symbol
_atom_type_scat_dispersion_real
_atom_type_scat_dispersion_imag
_atom_type_scat_Cromer_Mann_a1
_atom_type_scat_Cromer_Mann_b1
_atom_type_scat_Cromer_Mann_a2
_atom_type_scat_Cromer_Mann_b2
_atom_type_scat_Cromer_Mann_a3
_atom_type_scat_Cromer_Mann_b3
_atom_type_scat_Cromer_Mann_a4
_atom_type_scat_Cromer_Mann_b4
_atom_type_scat_Cromer_Mann_c
_atom_type_scat_source
C 0.0181 0.0091 2.3100 20.8439 1.0200 10.2075 1.5886 0.5687 0.8650 51.6512 0.2156 'International Tables Vol C 4.2.6.8 and 6.1.1.4'
H 0.0000 0.0000 0.4930 10.5109 0.3229 26.1257 0.1402 3.1424 0.0408 57.7998 0.0030 'International Tables Vol C 4.2.6.8 and 6.1.1.4'
O 0.0492 0.0322 3.0485 13.2771 2.2868 5.7011 1.5463 0.3239 0.8670 32.9089 0.2508 'International Tables Vol C 4.2.6.8 and 6.1.1.4'
S 0.3331 0.5567 6.9053 1.4679 5.2034 22.2151 1.4379 0.2536 1.5863 56.1720 0.8669 'International Tables Vol C 4.2.6.8 and 6.1.1.4'
V 0.0687 2.1097 10.2971 6.8657 7.3511 0.4385 2.0703 26.8938 2.0571 102.4780 1.2199 'International Tables Vol C 4.2.6.8 and 6.1.1.4'
Co -2.3653 3.6143 12.2841 4.2791 7.3409 0.2784 4.0034 13.5359 2.3488 71.1692 1.0118 'International Tables Vol C 4.2.6.8 and 6.1.1.4'
Br -0.6763 1.2805 17.1789 2.1723 5.2358 16.5796 5.6377 0.2609 3.9851 41.4328 2.9557 'International Tables Vol C 4.2.6.8 and 6.1.1.4'
Bi -4.0111 8.9310 33.3689 0.7040 12.9510 2.9238 16.5877 8.7937 6.4692 48.0093 13.5782 'International Tables Vol C 4.2.6.8 and 6.1.1.4'

loop_
_geom_angle_atom_site_label_1
_geom_angle_site_symmetry_1
_geom_angle_atom_site_label_2
_geom_angle_atom_site_label_3
_geom_angle_site_symmetry_3
_geom_angle
_geom_angle_publ_flag
S1 . C1 H11 . 110.6 no
S1 . C1 H12 . 108.7 no
H11 . C1 H12 . 108.8 no
S1 . C1 H13 . 109.7 no
H11 . C1 H13 . 109.8 no
H12 . C1 H13 . 109.0 no
S1 . C2 H21 . 111.4 no
S1 . C2 H22 . 110.0 no
H21 . C2 H22 . 109.9 no
S1 . C2 H23 . 106.1 no
H21 . C2 H23 . 109.8 no
H22 . C2 H23 . 109.5 no
S2 . C3 H31 . 109.4 no
S2 . C3 H32 . 109.7 no
H31 . C3 H32 . 110.0 no
S2 . C3 H33 . 108.2 no
H31 . C3 H33 . 109.6 no
H32 . C3 H33 . 109.8 no
O35 . S200 C200 . 105.19(7) yes
O35 . S200 C201 . 105.18(7) yes
C200 . S200 C201 . 95.67(7) yes
S3 . C5 H51 . 110.2 no
S3 . C5 H52 . 109.7 no
H51 . C5 H52 . 109.1 no
S3 . C5 H53 . 109.5 no
H51 . C5 H53 . 109.0 no
H52 . C5 H53 . 109.4 no
S3 . C6 H61 . 108.9 no
S3 . C6 H62 . 109.8 no
H61 . C6 H62 . 109.9 no
S3 . C6 H63 . 108.4 no
H61 . C6 H63 . 110.5 no
H62 . C6 H63 . 109.4 no
S4 . C7 H71 . 110.8 no
S4 . C7 H72 . 107.4 no
H71 . C7 H72 . 109.7 no
S4 . C7 H73 . 109.5 no
H71 . C7 H73 . 110.8 no
H72 . C7 H73 . 108.6 no
S4 . C8 H81 . 109.8 no
S4 . C8 H82 . 107.3 no
H81 . C8 H82 . 109.7 no
S4 . C8 H83 . 111.3 no
H81 . C8 H83 . 109.0 no
H82 . C8 H83 . 109.7 no
S5 . C9 H91 . 109.9 no
S5 . C9 H92 . 111.4 no
H91 . C9 H92 . 110.3 no
S5 . C9 H93 . 105.4 no
H91 . C9 H93 . 109.6 no
H92 . C9 H93 . 110.2 no
S5 . C10 H101 . 108.2 no
S5 . C10 H102 . 111.4 no
H101 . C10 H102 . 109.1 no
S5 . C10 H103 . 110.3 no
H101 . C10 H103 . 109.2 no
H102 . C10 H103 . 108.7 no
S6 . C11 H111 . 108.2 no
S6 . C11 H112 . 109.1 no
H111 . C11 H112 . 110.2 no
S6 . C11 H113 . 111.0 no
H111 . C11 H113 . 109.7 no
H112 . C11 H113 . 108.7 no
S6 . C12 H121 . 108.9 no
S6 . C12 H122 . 107.2 no
H121 . C12 H122 . 110.6 no
S6 . C12 H123 . 110.1 no
H121 . C12 H123 . 109.8 no
H122 . C12 H123 . 110.3 no
S7 . C13 H131 . 109.4 no
S7 . C13 H132 . 108.9 no
H131 . C13 H132 . 108.9 no
S7 . C13 H133 . 110.6 no
H131 . C13 H133 . 109.3 no
H132 . C13 H133 . 109.6 no
S7 . C14 H141 . 107.5 no
S7 . C14 H142 . 111.2 no
H141 . C14 H142 . 109.2 no
S7 . C14 H143 . 110.6 no
H141 . C14 H143 . 108.6 no
H142 . C14 H143 . 109.7 no
S9 . C17 H171 . 109.5 no
S9 . C17 H172 . 109.5 no
H171 . C17 H172 . 109.5 no
S9 . C17 H173 . 109.4 no
H171 . C17 H173 . 109.5 no
H172 . C17 H173 . 109.5 no
S13 . C19 H191 . 112.1 no
S13 . C19 H192 . 104.7 no
H191 . C19 H192 . 109.4 no
S13 . C19 H193 . 111.3 no
H191 . C19 H193 . 110.2 no
H192 . C19 H193 . 108.9 no
S13 . C20 H201 . 114.4 no
S13 . C20 H202 . 104.1 no
H201 . C20 H202 . 109.5 no
S13 . C20 H203 . 110.7 no
H201 . C20 H203 . 109.2 no
H202 . C20 H203 . 108.8 no
S11 . C21 H211 . 107.4 no
S11 . C21 H212 . 109.5 no
H211 . C21 H212 . 109.5 no
S11 . C21 H213 . 111.3 no
H211 . C21 H213 . 109.5 no
H212 . C21 H213 . 109.6 no
S14 . C24 H241 . 112.7 no
S14 . C24 H242 . 106.1 no
H241 . C24 H242 . 110.9 no
S14 . C24 H243 . 105.2 no
H241 . C24 H243 . 109.7 no
H242 . C24 H243 . 112.1 no
S24 . C24 H244 . 108.7 no
S24 . C24 H245 . 99.5 no
H244 . C24 H245 . 110.7 no
S24 . C24 H246 . 112.2 no
H244 . C24 H246 . 115.0 no
H245 . C24 H246 . 109.5 no
S14 . C25 H251 . 115.3 no
S14 . C25 H252 . 111.6 no
H251 . C25 H252 . 108.3 no
S14 . C25 H253 . 102.7 no
H251 . C25 H253 . 109.5 no
H252 . C25 H253 . 109.2 no
S24 . C25 H254 . 114.0 no
S24 . C25 H255 . 110.0 no
H254 . C25 H255 . 115.8 no
S24 . C25 H256 . 105.5 no
H254 . C25 H256 . 113.4 no
H255 . C25 H256 . 96.3 no
S15 . C26 H261 . 116.7 no
S15 . C26 H262 . 104.1 no
H261 . C26 H262 . 109.7 no
S15 . C26 H263 . 107.2 no
H261 . C26 H263 . 109.3 no
H262 . C26 H263 . 109.5 no
S25 . C26 H264 . 105.7 no
S25 . C26 H265 . 119.1 no
H264 . C26 H265 . 114.2 no
S25 . C26 H266 . 106.3 no
H264 . C26 H266 . 112.9 no
H265 . C26 H266 . 98.4 no
C2 . S1 C1 . 99.0(10) yes
C2 . S1 O34 . 103.2(7) yes
C1 . S1 O34 . 104.6(7) yes
C3 . S2 O35 . 105.19(7) yes
C3 . S2 C4 . 95.68(7) yes
O35 . S2 C4 . 105.19(7) yes
C5 . S3 C6 . 100.7(7) yes
C5 . S3 O36 . 103.3(6) yes
C6 . S3 O36 . 102.5(6) yes
C8 . S4 C7 . 99.4(6) yes
C8 . S4 O37 . 104.6(5) yes
C7 . S4 O37 . 102.3(6) yes
C9 . S5 C10 . 97.5(8) yes
C9 . S5 O38 . 101.8(7) yes
C10 . S5 O38 . 104.7(6) yes
C11 . S6 C12 . 96.3(10) yes
C11 . S6 O39 . 100.3(7) yes
C12 . S6 O39 . 106.9(6) yes
C14 . S7 C13 . 99.3(7) yes
C14 . S7 O40 . 102.6(7) yes
C13 . S7 O40 . 105.4(8) yes
C17 . S9 O42 . 110.01(7) yes
C17 . S9 C16 . 73.00(7) yes
O42 . S9 C16 . 110.02(7) yes
C21 . S11 O48 . 107.10(7) yes
C21 . S11 C221 . 88.61(7) yes
O48 . S11 C221 . 107.08(7) yes
O46 . S250 C32 . 107.08(5) yes
O46 . S250 C33 . 107.07(5) yes
C32 . S250 C33 . 88.58(5) yes
C20 . S13 C19 . 88.66(7) yes
C20 . S13 O43 . 107.10(7) yes
C19 . S13 O43 . 107.11(7) yes
C25 . S14 C24 . 88.60(5) yes
C25 . S14 O450 . 107.09(5) yes
C24 . S14 O450 . 107.11(5) yes
C26 . S15 C27 . 88.62(5) yes
C26 . S15 O44 . 107.09(5) yes
C27 . S15 O44 . 107.09(5) yes
V1 . O1 V2 . 104.4(3) yes
V1 . O1 Bi1 . 115.2(4) yes
V2 . O1 Bi1 . 118.2(3) yes
V3 . O2 V4 . 102.7(4) yes
V3 . O2 Bi1 . 113.3(3) yes
V4 . O2 Bi1 . 120.3(3) yes
V5 . O3 V6 . 103.3(4) yes
V5 . O3 Bi1 . 116.4(4) yes
V6 . O3 Bi1 . 118.7(3) yes
V1 . O4 V6 . 141.2(4) yes
V4 . O5 V5 . 140.9(5) yes
V2 . O6 V3 . 142.6(4) yes
V5 . O7 V6 . 98.3(3) yes
V5 . O7 V11 . 103.3(3) yes
V6 . O7 V11 . 137.7(4) yes
V1 . O8 V2 . 100.7(3) yes
V1 . O8 V7 . 102.2(3) yes
V2 . O8 V7 . 136.2(4) yes
V2 . O9 V8 . 130.5(4) yes
V4 . O10 V10 . 132.3(4) yes
V3 . O11 V4 . 98.8(4) yes
V3 . O11 V9 . 102.9(3) yes
V4 . O11 V9 . 137.7(4) yes
V3 . O12 V8 . 138.2(4) yes
V3 . O12 V9 . 102.0(3) yes
V8 . O12 V9 . 99.3(3) yes
V5 . O13 V10 . 137.6(4) yes
V5 . O13 V11 . 103.3(3) yes
V10 . O13 V11 . 98.4(3) yes
V1 . O14 V7 . 102.4(3) yes
V1 . O14 V12 . 136.7(4) yes
V7 . O14 V12 . 98.5(3) yes
V6 . O15 V12 . 131.1(4) yes
V7 . O17 V8 . 142.4(4) yes
V9 . O18 V10 . 141.5(4) yes
V7 . O19 V12 . 104.7(3) yes
V7 . O19 Bi2 . 116.6(3) yes
V12 . O19 Bi2 . 116.0(3) yes
V11 . O20 V12 . 141.1(4) yes
V10 . O21 V11 . 104.0(4) yes
V10 . O21 Bi2 . 119.7(3) yes
V11 . O21 Bi2 . 111.0(3) yes
V8 . O30 V9 . 103.2(3) yes
V8 . O30 Bi2 . 119.6(3) yes
V9 . O30 Bi2 . 119.5(3) yes
S1 . O34 Bi1 . 121.5(5) yes
S2 . O35 Bi1 . 131.8(5) yes
S200 . O35 Bi1 . 128.0(5) yes
S3 . O36 Bi1 . 125.1(5) yes
S4 . O37 Bi2 . 119.8(4) yes
S5 . O38 Bi2 . 121.2(4) yes
S6 . O39 Bi2 . 138.7(5) yes
S7 . O40 Co1 . 118.8(5) yes
S9 . O42 Co1 . 122.3(6) yes
S15 . C27 H271 . 119.7 no
S15 . C27 H272 . 99.3 no
H271 . C27 H272 . 109.3 no
S15 . C27 H273 . 108.9 no
H271 . C27 H273 . 109.4 no
H272 . C27 H273 . 109.6 no
S25 . C27 H274 . 109.4 no
S25 . C27 H275 . 110.7 no
H274 . C27 H275 . 119.6 no
S25 . C27 H276 . 97.7 no
H274 . C27 H276 . 119.7 no
H275 . C27 H276 . 97.3 no
S101 . C22 H221 . 107.0 no
S101 . C22 H222 . 112.0 no
H221 . C22 H222 . 109.2 no
S101 . C22 H223 . 109.5 no
H221 . C22 H223 . 109.6 no
H222 . C22 H223 . 109.5 no
S100 . C22 H224 . 109.4 no
S100 . C22 H225 . 114.9 no
H224 . C22 H225 . 108.0 no
S100 . C22 H226 . 115.6 no
H224 . C22 H226 . 109.5 no
H225 . C22 H226 . 99.0 no
O42 2_665 Co1 O42 . 179.995 yes
O42 2_665 Co1 O41 2_665 85.9(4) yes
O42 . Co1 O41 2_665 94.1(4) yes
O42 2_665 Co1 O40 2_665 88.9(5) yes
O42 . Co1 O40 2_665 91.1(5) yes
O41 2_665 Co1 O40 2_665 88.3(4) yes
O42 2_665 Co1 O40 . 91.1(5) yes
O42 . Co1 O40 . 88.9(5) yes
O41 2_665 Co1 O40 . 91.7(4) yes
O40 2_665 Co1 O40 . 179.994 yes
O42 2_665 Co1 S80 2_665 114.5(4) yes
O42 . Co1 S80 2_665 65.5(4) yes
O41 2_665 Co1 S80 2_665 32.2(2) yes
O40 2_665 Co1 S80 2_665 102.9(3) yes
O40 . Co1 S80 2_665 77.1(3) yes
O42 2_665 Co1 O41 . 94.1(4) yes
O42 . Co1 O41 . 85.9(4) yes
O41 2_665 Co1 O41 . 179.995 yes
O40 2_665 Co1 O41 . 91.7(4) yes
O40 . Co1 O41 . 88.3(4) yes
O42 2_665 Co1 S80 . 65.5(4) yes
O42 . Co1 S80 . 114.5(4) yes
O41 2_665 Co1 S80 . 147.8(2) yes
O40 2_665 Co1 S80 . 77.1(3) yes
O40 . Co1 S80 . 102.9(3) yes
S80 2_665 Co1 O41 . 147.8(2) yes
S80 2_665 Co1 S80 . 179.996 yes
O41 . Co1 S80 . 32.2(2) yes
O8 . V1 O14 . 77.1(3) yes
O8 . V1 O1 . 77.6(3) yes
O14 . V1 O1 . 142.5(3) yes
O8 . V1 O4 . 150.7(3) yes
O14 . V1 O4 . 94.1(3) yes
O1 . V1 O4 . 94.7(3) yes
O8 . V1 O22 . 104.5(4) yes
O14 . V1 O22 . 105.2(4) yes
O1 . V1 O22 . 107.6(4) yes
O4 . V1 O22 . 104.8(4) yes
O8 . V1 V2 . 38.96(19) yes
O14 . V1 V2 . 111.1(2) yes
O1 . V1 V2 . 38.7(2) yes
O4 . V1 V2 . 127.1(3) yes
O22 . V1 V2 . 111.7(3) yes
O8 . V1 V6 . 133.8(2) yes
O14 . V1 V6 . 77.0(2) yes
O1 . V1 V6 . 102.0(2) yes
O4 . V1 V6 . 19.9(2) yes
O22 . V1 V6 . 118.9(3) yes
O8 . V1 V7 . 38.1(2) yes
O14 . V1 V7 . 39.6(2) yes
O1 . V1 V7 . 108.5(2) yes
O4 . V1 V7 . 124.5(2) yes
O22 . V1 V7 . 114.3(3) yes
V2 . V1 V6 . 124.42(7) yes
V2 . V1 V7 . 72.22(6) yes
V6 . V1 V7 . 104.67(6) yes
V1 . V2 O1 . 37.0(2) yes
V1 . V2 O8 . 40.39(19) yes
O1 . V2 O8 . 77.3(3) yes
V1 . V2 O6 . 116.4(3) yes
O1 . V2 O6 . 87.7(3) yes
O8 . V2 O6 . 141.2(3) yes
V1 . V2 O9 . 125.7(2) yes
O1 . V2 O9 . 154.1(3) yes
O8 . V2 O9 . 89.3(3) yes
O6 . V2 O9 . 89.3(3) yes
V1 . V2 O23 . 111.4(3) yes
O1 . V2 O23 . 102.4(4) yes
O8 . V2 O23 . 109.6(4) yes
O6 . V2 O23 . 108.4(4) yes
O9 . V2 O23 . 102.9(4) yes
V1 . V2 V8 . 108.23(7) yes
O1 . V2 V8 . 129.5(2) yes
O8 . V2 V8 . 80.8(2) yes
O6 . V2 V8 . 81.9(2) yes
O9 . V2 V8 . 24.9(2) yes
V1 . V2 Bi1 . 63.35(4) yes
O1 . V2 Bi1 . 34.0(2) yes
O8 . V2 Bi1 . 100.1(2) yes
O6 . V2 Bi1 . 54.7(2) yes
O9 . V2 Bi1 . 131.6(2) yes
O23 . V2 V8 . 127.8(3) yes
O23 . V2 Bi1 . 117.6(3) yes
V8 . V2 Bi1 . 109.90(5) yes
O11 . V3 O12 . 77.4(3) yes
O11 . V3 O2 . 79.6(3) yes
O12 . V3 O2 . 143.6(3) yes
O11 . V3 O6 . 149.6(3) yes
O12 . V3 O6 . 93.0(3) yes
O2 . V3 O6 . 92.7(4) yes
O11 . V3 O24 . 103.7(4) yes
O12 . V3 O24 . 105.0(4) yes
O2 . V3 O24 . 107.7(4) yes
O6 . V3 O24 . 106.7(4) yes
O11 . V3 V4 . 40.1(2) yes
O12 . V3 V4 . 112.8(2) yes
O2 . V3 V4 . 39.5(2) yes
O6 . V3 V4 . 126.2(3) yes
O24 . V3 V4 . 110.4(3) yes
O11 . V3 V9 . 38.0(2) yes
O12 . V3 V9 . 40.0(2) yes
O2 . V3 V9 . 110.0(2) yes
O6 . V3 V9 . 123.5(2) yes
O24 . V3 V9 . 113.6(4) yes
O11 . V3 Bi1 . 105.1(2) yes
O12 . V3 Bi1 . 124.2(2) yes
O2 . V3 Bi1 . 38.5(2) yes
O6 . V3 Bi1 . 56.7(3) yes
O24 . V3 Bi1 . 126.9(4) yes
V4 . V3 V9 . 73.44(7) yes
V4 . V3 Bi1 . 70.02(6) yes
V9 . V3 Bi1 . 116.60(6) yes
V3 . V4 O2 . 37.8(2) yes
V3 . V4 O11 . 41.2(2) yes
O2 . V4 O11 . 78.9(3) yes
V3 . V4 O5 . 118.3(2) yes
O2 . V4 O5 . 88.6(3) yes
O11 . V4 O5 . 141.4(3) yes
V3 . V4 O10 . 125.1(3) yes
O2 . V4 O10 . 154.0(3) yes
O11 . V4 O10 . 87.3(3) yes
O5 . V4 O10 . 88.6(3) yes
V3 . V4 O25 . 110.7(3) yes
O2 . V4 O25 . 102.9(4) yes
O11 . V4 O25 . 109.4(4) yes
O5 . V4 O25 . 108.9(5) yes
O10 . V4 O25 . 102.5(4) yes
V3 . V4 V10 . 108.95(7) yes
O2 . V4 V10 . 130.6(2) yes
O11 . V4 V10 . 79.5(2) yes
O5 . V4 V10 . 81.5(2) yes
O10 . V4 V10 . 23.7(2) yes
O25 . V4 V10 . 126.2(3) yes
O7 . V5 O13 . 75.9(3) yes
O7 . V5 O3 . 79.1(3) yes
O13 . V5 O3 . 142.4(3) yes
O7 . V5 O5 . 150.8(3) yes
O13 . V5 O5 . 93.6(3) yes
O3 . V5 O5 . 94.7(4) yes
O7 . V5 O26 . 103.3(4) yes
O13 . V5 O26 . 105.9(4) yes
O3 . V5 O26 . 107.0(4) yes
O5 . V5 O26 . 105.9(4) yes
O7 . V5 V6 . 39.6(2) yes
O13 . V5 V6 . 111.3(2) yes
O3 . V5 V6 . 39.5(2) yes
O5 . V5 V6 . 128.7(3) yes
O26 . V5 V6 . 108.9(3) yes
O7 . V5 Bi1 . 103.5(2) yes
O13 . V5 Bi1 . 125.4(2) yes
O3 . V5 Bi1 . 36.9(2) yes
O5 . V5 Bi1 . 60.3(3) yes
O26 . V5 Bi1 . 126.3(3) yes
V6 . V5 Bi1 . 68.84(5) yes
V5 . V6 O3 . 37.2(2) yes
V5 . V6 O7 . 42.1(2) yes
O3 . V6 O7 . 79.3(3) yes
V5 . V6 O4 . 118.1(3) yes
O3 . V6 O4 . 87.7(3) yes
O7 . V6 O4 . 142.7(3) yes
V5 . V6 O15 . 127.5(2) yes
O3 . V6 O15 . 154.4(3) yes
O7 . V6 O15 . 88.9(3) yes
O4 . V6 O15 . 88.2(3) yes
V5 . V6 V1 . 115.20(7) yes
O3 . V6 V1 . 93.8(2) yes
O7 . V6 V1 . 126.9(2) yes
O4 . V6 V1 . 18.9(2) yes
O15 . V6 V1 . 75.2(2) yes
V5 . V6 O27 . 108.9(3) yes
O3 . V6 O27 . 101.3(4) yes
O7 . V6 O27 . 109.3(4) yes
O4 . V6 O27 . 107.5(4) yes
O15 . V6 O27 . 104.0(4) yes
V1 . V6 O27 . 123.6(3) yes
V1 . V7 O14 . 38.0(2) yes
V1 . V7 O8 . 39.8(2) yes
O14 . V7 O8 . 77.2(3) yes
V1 . V7 O19 . 109.2(2) yes
O14 . V7 O19 . 78.7(3) yes
O8 . V7 O19 . 142.8(3) yes
V1 . V7 O17 . 123.5(3) yes
O14 . V7 O17 . 149.3(3) yes
O8 . V7 O17 . 93.5(3) yes
O19 . V7 O17 . 93.0(3) yes
V1 . V7 O16 . 115.0(3) yes
O14 . V7 O16 . 104.5(3) yes
O8 . V7 O16 . 106.3(4) yes
O19 . V7 O16 . 106.9(4) yes
O17 . V7 O16 . 106.2(4) yes
V1 . V7 V12 . 73.16(6) yes
O14 . V7 V12 . 40.2(2) yes
O8 . V7 V12 . 112.1(2) yes
O19 . V7 V12 . 38.6(2) yes
O17 . V7 V12 . 125.0(3) yes
V1 . V7 Bi2 . 115.82(6) yes
O14 . V7 Bi2 . 103.1(2) yes
O8 . V7 Bi2 . 125.3(2) yes
O19 . V7 Bi2 . 36.7(2) yes
O17 . V7 Bi2 . 58.6(2) yes
O16 . V7 V12 . 111.3(3) yes
O16 . V7 Bi2 . 125.4(3) yes
V12 . V7 Bi2 . 67.06(5) yes
O30 . V8 O12 . 78.9(3) yes
O30 . V8 O17 . 90.3(3) yes
O12 . V8 O17 . 143.6(3) yes
O30 . V8 O9 . 153.6(3) yes
O12 . V8 O9 . 87.1(3) yes
O17 . V8 O9 . 87.9(3) yes
O30 . V8 V2 . 129.4(2) yes
O12 . V8 V2 . 79.7(2) yes
O17 . V8 V2 . 80.9(2) yes
O9 . V8 V2 . 24.6(2) yes
O30 . V8 O31 . 101.3(4) yes
O12 . V8 O31 . 107.9(4) yes
O17 . V8 O31 . 108.3(4) yes
O9 . V8 O31 . 104.2(4) yes
V2 . V8 O31 . 128.8(3) yes
O30 . V8 V9 . 37.6(2) yes
O12 . V8 V9 . 41.3(2) yes
O17 . V8 V9 . 121.0(3) yes
O9 . V8 V9 . 125.4(2) yes
V2 . V8 V9 . 109.34(7) yes
O30 . V8 Bi2 . 33.17(19) yes
O12 . V8 Bi2 . 102.0(2) yes
O17 . V8 Bi2 . 57.8(2) yes
O9 . V8 Bi2 . 133.2(2) yes
V2 . V8 Bi2 . 111.44(5) yes
O31 . V8 V9 . 107.6(3) yes
O31 . V8 Bi2 . 115.7(3) yes
V9 . V8 Bi2 . 64.86(5) yes
V8 . V9 O12 . 39.4(2) yes
V8 . V9 V3 . 72.97(6) yes
O12 . V9 V3 . 38.0(2) yes
V8 . V9 O11 . 111.5(2) yes
O12 . V9 O11 . 76.6(3) yes
V3 . V9 O11 . 39.1(2) yes
V8 . V9 O30 . 39.2(2) yes
O12 . V9 O30 . 78.6(3) yes
V3 . V9 O30 . 108.6(2) yes
O11 . V9 O30 . 141.3(3) yes
V8 . V9 O18 . 128.7(3) yes
O12 . V9 O18 . 151.3(3) yes
V3 . V9 O18 . 124.0(2) yes
O11 . V9 O18 . 93.4(3) yes
O30 . V9 O18 . 94.4(3) yes
V8 . V9 O29 . 107.9(3) yes
O12 . V9 O29 . 102.4(4) yes
V3 . V9 O29 . 113.8(3) yes
O11 . V9 O29 . 107.0(4) yes
O30 . V9 O29 . 107.1(4) yes
V8 . V9 V10 . 125.45(7) yes
O12 . V9 V10 . 133.7(2) yes
V3 . V9 V10 . 104.20(7) yes
O11 . V9 V10 . 76.6(2) yes
O30 . V9 V10 . 100.6(2) yes
O18 . V9 O29 . 106.3(4) yes
O18 . V9 V10 . 19.9(2) yes
O29 . V9 V10 . 121.4(3) yes
O21 . V10 O13 . 78.8(3) yes
O21 . V10 O18 . 88.5(3) yes
O13 . V10 O18 . 141.3(3) yes
O21 . V10 O10 . 154.9(3) yes
O13 . V10 O10 . 88.5(3) yes
O18 . V10 O10 . 88.1(3) yes
O21 . V10 V4 . 131.2(2) yes
O13 . V10 V4 . 80.2(2) yes
O18 . V10 V4 . 81.2(2) yes
O10 . V10 V4 . 23.9(2) yes
O21 . V10 V9 . 94.0(2) yes
O13 . V10 V9 . 125.5(2) yes
O18 . V10 V9 . 18.6(2) yes
O10 . V10 V9 . 75.8(2) yes
V4 . V10 V9 . 64.49(6) yes
O21 . V10 O32 . 102.5(4) yes
O13 . V10 O32 . 109.3(4) yes
O18 . V10 O32 . 109.1(4) yes
O10 . V10 O32 . 102.1(4) yes
V4 . V10 O32 . 126.0(3) yes
O21 . V10 V11 . 36.8(2) yes
O13 . V10 V11 . 42.0(2) yes
O18 . V10 V11 . 116.8(2) yes
O10 . V10 V11 . 126.6(3) yes
V4 . V10 V11 . 109.61(7) yes
V9 . V10 O32 . 124.8(3) yes
V9 . V10 V11 . 113.05(7) yes
O32 . V10 V11 . 111.2(3) yes
V10 . V11 O13 . 39.6(2) yes
V10 . V11 O7 . 111.4(2) yes
O13 . V11 O7 . 76.0(3) yes
V10 . V11 O21 . 39.1(2) yes
O13 . V11 O21 . 78.7(3) yes
O7 . V11 O21 . 144.0(3) yes
V10 . V11 O20 . 127.2(2) yes
O13 . V11 O20 . 149.9(3) yes
O7 . V11 O20 . 94.3(3) yes
O21 . V11 O20 . 94.9(3) yes
V10 . V11 O33 . 110.8(3) yes
O13 . V11 O33 . 104.9(4) yes
O7 . V11 O33 . 105.3(4) yes
O21 . V11 O33 . 105.7(4) yes
O20 . V11 O33 . 105.1(4) yes
V10 . V11 Bi2 . 71.40(5) yes
O13 . V11 Bi2 . 106.1(2) yes
O7 . V11 Bi2 . 125.3(2) yes
O21 . V11 Bi2 . 41.0(2) yes
O20 . V11 Bi2 . 56.4(2) yes
O33 . V11 Bi2 . 125.3(3) yes
V7 . V12 O14 . 41.3(2) yes
V7 . V12 O19 . 36.7(2) yes
O14 . V12 O19 . 78.0(3) yes
V7 . V12 O20 . 118.3(2) yes
O14 . V12 O20 . 142.3(3) yes
O19 . V12 O20 . 89.8(3) yes
V7 . V12 O15 . 124.6(2) yes
O14 . V12 O15 . 86.6(3) yes
O19 . V12 O15 . 154.6(3) yes
O20 . V12 O15 . 90.4(3) yes
V7 . V12 O28 . 109.9(3) yes
O14 . V12 O28 . 107.8(4) yes
O19 . V12 O28 . 102.1(4) yes
O20 . V12 O28 . 109.6(4) yes
O15 . V12 O28 . 101.7(4) yes
O35 . Bi1 O2 . 89.0(3) yes
O35 . Bi1 O3 . 82.4(3) yes
O2 . Bi1 O3 . 107.2(2) yes
O35 . Bi1 O1 . 149.3(2) yes
O2 . Bi1 O1 . 112.2(2) yes
O3 . Bi1 O1 . 110.3(3) yes
O35 . Bi1 O34 . 74.9(3) yes
O2 . Bi1 O34 . 158.0(3) yes
O3 . Bi1 O34 . 85.7(3) yes
O1 . Bi1 O34 . 78.2(3) yes
O35 . Bi1 O36 . 76.5(3) yes
O2 . Bi1 O36 . 81.5(3) yes
O3 . Bi1 O36 . 157.1(3) yes
O1 . Bi1 O36 . 84.6(3) yes
O34 . Bi1 O36 . 80.3(3) yes
O35 . Bi1 V3 . 114.9(2) yes
O2 . Bi1 V3 . 28.23(18) yes
O3 . Bi1 V3 . 119.44(17) yes
O1 . Bi1 V3 . 83.93(18) yes
O34 . Bi1 V3 . 153.2(2) yes
O35 . Bi1 V5 . 82.06(17) yes
O2 . Bi1 V5 . 80.59(17) yes
O3 . Bi1 V5 . 26.61(18) yes
O1 . Bi1 V5 . 121.99(18) yes
O34 . Bi1 V5 . 111.1(2) yes
O35 . Bi1 V2 . 154.56(19) yes
O2 . Bi1 V2 . 84.43(18) yes
O3 . Bi1 V2 . 123.03(17) yes
O1 . Bi1 V2 . 27.77(18) yes
O34 . Bi1 V2 . 103.7(2) yes
O36 . Bi1 V3 . 78.3(2) yes
O36 . Bi1 V5 . 152.2(2) yes
V3 . Bi1 V5 . 95.26(4) yes
O36 . Bi1 V2 . 78.2(2) yes
V3 . Bi1 V2 . 56.22(4) yes
V5 . Bi1 V2 . 120.75(4) yes
O39 . Bi2 O19 . 82.6(2) yes
O39 . Bi2 O38 . 75.5(3) yes
O19 . Bi2 O38 . 156.1(3) yes
O39 . Bi2 O30 . 149.6(3) yes
O19 . Bi2 O30 . 109.3(2) yes
O38 . Bi2 O30 . 86.0(3) yes
O39 . Bi2 O37 . 75.0(3) yes
O19 . Bi2 O37 . 85.3(2) yes
O38 . Bi2 O37 . 79.9(3) yes
O30 . Bi2 O37 . 78.2(3) yes
O39 . Bi2 O21 . 94.5(3) yes
O19 . Bi2 O21 . 111.3(2) yes
O38 . Bi2 O21 . 80.3(3) yes
O30 . Bi2 O21 . 106.2(2) yes
O37 . Bi2 O21 . 159.4(3) yes
O39 . Bi2 V11 . 90.4(2) yes
O19 . Bi2 V11 . 83.34(17) yes
O38 . Bi2 V11 . 106.1(2) yes
O30 . Bi2 V11 . 118.18(17) yes
O37 . Bi2 V11 . 162.54(19) yes
O39 . Bi2 V7 . 105.57(19) yes
O19 . Bi2 V7 . 26.75(17) yes
O38 . Bi2 V7 . 157.2(2) yes
O30 . Bi2 V7 . 82.57(17) yes
O37 . Bi2 V7 . 78.48(19) yes
O39 . Bi2 V8 . 144.6(2) yes
O19 . Bi2 V8 . 82.22(17) yes
O38 . Bi2 V8 . 110.43(19) yes
O30 . Bi2 V8 . 27.28(17) yes
O37 . Bi2 V8 . 71.98(19) yes
O21 . Bi2 V11 . 27.97(16) yes
O21 . Bi2 V7 . 121.82(17) yes
V11 . Bi2 V7 . 96.72(4) yes
O21 . Bi2 V8 . 120.90(16) yes
V11 . Bi2 V8 . 119.25(4) yes
V7 . Bi2 V8 . 55.48(4) yes
C25 . S24 C24 . 88.63(5) yes
C25 . S24 O451 . 107.09(5) yes
C24 . S24 O451 . 107.09(5) yes
S2 . C4 H41 . 110.1 no
S2 . C4 H42 . 108.7 no
H41 . C4 H42 . 109.8 no
S2 . C4 H43 . 109.6 no
H41 . C4 H43 . 109.2 no
H42 . C4 H43 . 109.5 no
S200 . C200 H2001 . 106.4 no
S200 . C200 H2002 . 105.9 no
H2001 . C200 H2002 . 112.9 no
S200 . C200 H2003 . 105.7 no
H2001 . C200 H2003 . 113.0 no
H2002 . C200 H2003 . 112.2 no
S200 . C201 H2011 . 108.8 no
S200 . C201 H2012 . 110.1 no
H2011 . C201 H2012 . 109.3 no
S200 . C201 H2013 . 110.3 no
H2011 . C201 H2013 . 109.1 no
H2012 . C201 H2013 . 109.3 no
Co1 . O41 S81 . 150.8(5) yes
Co1 . O41 S80 . 104.7(5) yes
O41 . S80 Co1 . 43.0(4) yes
O41 . S80 C151 . 97.28(7) yes
Co1 . S80 C151 . 132.0(5) yes
O41 . S80 C161 . 97.28(7) yes
Co1 . S80 C161 . 112.2(6) yes
C151 . S80 C161 . 95.78(7) yes
O41 . S81 C150 . 97.27(7) yes
O41 . S81 C160 . 97.30(7) yes
C150 . S81 C160 . 95.78(7) yes
S81 . C150 H1501 . 109.0 no
S81 . C150 H1502 . 111.0 no
H1501 . C150 H1502 . 109.5 no
S81 . C150 H1503 . 108.3 no
H1501 . C150 H1503 . 109.5 no
H1502 . C150 H1503 . 109.7 no
S80 . C151 H1511 . 109.5 no
S80 . C151 H1512 . 108.5 no
H1511 . C151 H1512 . 109.5 no
S80 . C151 H1513 . 110.5 no
H1511 . C151 H1513 . 109.4 no
H1512 . C151 H1513 . 109.5 no
S81 . C160 H1601 . 105.7 no
S81 . C160 H1602 . 108.4 no
H1601 . C160 H1602 . 112.7 no
S81 . C160 H1603 . 104.8 no
H1601 . C160 H1603 . 111.9 no
H1602 . C160 H1603 . 112.6 no
S80 . C161 H1611 . 111.9 no
S80 . C161 H1612 . 107.1 no
H1611 . C161 H1612 . 111.5 no
S80 . C161 H1613 . 104.4 no
H1611 . C161 H1613 . 111.1 no
H1612 . C161 H1613 . 110.6 no
C26 . S25 C27 . 88.59(5) yes
C26 . S25 O44 . 107.09(5) yes
C27 . S25 O44 . 107.08(5) yes
S11 . C221 H2211 . 109.5 no
S11 . C221 H2212 . 109.5 no
H2211 . C221 H2212 . 109.5 no
S11 . C221 H2213 . 109.4 no
H2211 . C221 H2213 . 109.5 no
H2212 . C221 H2213 . 109.5 no
O46 . S12 C32 . 107.08(5) yes
O46 . S12 C33 . 107.08(5) yes
C32 . S12 C33 . 88.58(5) yes
S250 . C32 H321 . 110.4 no
S250 . C32 H322 . 109.2 no
H321 . C32 H322 . 109.5 no
S250 . C32 H323 . 108.8 no
H321 . C32 H323 . 109.5 no
H322 . C32 H323 . 109.5 no
S12 . C32 H324 . 110.2 no
S12 . C32 H325 . 107.1 no
H324 . C32 H325 . 111.8 no
S12 . C32 H326 . 105.6 no
H324 . C32 H326 . 111.5 no
H325 . C32 H326 . 110.3 no
S250 . C33 H331 . 109.4 no
S250 . C33 H332 . 109.9 no
H331 . C33 H332 . 109.5 no
S250 . C33 H333 . 109.1 no
H331 . C33 H333 . 109.5 no
H332 . C33 H333 . 109.5 no
S12 . C33 H334 . 109.6 no
S12 . C33 H335 . 107.7 no
H334 . C33 H335 . 109.6 no
S12 . C33 H336 . 107.7 no
H334 . C33 H336 . 109.9 no
H335 . C33 H336 . 112.2 no
C22 . S100 O47 . 107.09(5) yes
C22 . S100 C23 . 88.60(5) yes
O47 . S100 C23 . 107.09(5) yes
C22 . S101 O47 . 107.09(5) yes
C22 . S101 C23 . 88.60(5) yes
O47 . S101 C23 . 107.09(5) yes
S101 . C23 H231 . 110.5 no
S101 . C23 H232 . 103.5 no
H231 . C23 H232 . 109.6 no
S101 . C23 H233 . 114.1 no
H231 . C23 H233 . 109.4 no
H232 . C23 H233 . 109.5 no
S100 . C23 H234 . 109.4 no
S100 . C23 H235 . 115.3 no
H234 . C23 H235 . 106.5 no
S100 . C23 H236 . 125.8 no
H234 . C23 H236 . 108.5 no
H235 . C23 H236 . 88.7 no
S9 . C16 H161 . 109.5 no
S9 . C16 H162 . 109.5 no
H161 . C16 H162 . 109.5 no
S9 . C16 H163 . 109.5 no
H161 . C16 H163 . 109.5 no
H162 . C16 H163 . 109.5 no

loop_
_geom_bond_atom_site_label_1
_geom_bond_atom_site_label_2
_geom_bond_site_symmetry_2
_geom_bond_distance
_geom_bond_publ_flag
C1 S1 . 1.77(2) yes
C1 H11 . 0.955 no
C1 H12 . 0.958 no
C1 H13 . 0.957 no
C2 S1 . 1.768(15) yes
C2 H21 . 0.960 no
C2 H22 . 0.958 no
C2 H23 . 0.957 no
C3 S2 . 1.725(7) yes
C3 H31 . 0.964 no
C3 H32 . 0.962 no
C3 H33 . 0.956 no
S200 O35 . 1.557(6) yes
S200 C200 . 1.723(7) yes
S200 C201 . 1.721(7) yes
C5 S3 . 1.762(13) yes
C5 H51 . 0.962 no
C5 H52 . 0.959 no
C5 H53 . 0.961 no
C6 S3 . 1.757(15) yes
C6 H61 . 0.955 no
C6 H62 . 0.968 no
C6 H63 . 0.966 no
C7 S4 . 1.782(12) yes
C7 H71 . 0.955 no
C7 H72 . 0.960 no
C7 H73 . 0.955 no
C8 S4 . 1.785(12) yes
C8 H81 . 0.952 no
C8 H82 . 0.966 no
C8 H83 . 0.957 no
C9 S5 . 1.790(18) yes
C9 H91 . 0.983 no
C9 H92 . 0.980 no
C9 H93 . 0.978 no
C10 S5 . 1.744(15) yes
C10 H101 . 0.954 no
C10 H102 . 0.956 no
C10 H103 . 0.957 no
C11 S6 . 1.787(18) yes
C11 H111 . 0.960 no
C11 H112 . 0.957 no
C11 H113 . 0.962 no
C12 S6 . 1.755(14) yes
C12 H121 . 0.984 no
C12 H122 . 0.984 no
C12 H123 . 0.986 no
C13 S7 . 1.766(17) yes
C13 H131 . 0.951 no
C13 H132 . 0.954 no
C13 H133 . 0.960 no
C14 S7 . 1.782(17) yes
C14 H141 . 0.958 no
C14 H142 . 0.958 no
C14 H143 . 0.957 no
C17 S9 . 1.729(7) yes
C17 H171 . 0.950 no
C17 H172 . 0.950 no
C17 H173 . 0.950 no
C19 S13 . 1.713(6) yes
C19 H191 . 0.954 no
C19 H192 . 0.958 no
C19 H193 . 0.958 no
C20 S13 . 1.718(7) yes
C20 H201 . 0.961 no
C20 H202 . 0.957 no
C20 H203 . 0.962 no
C21 S11 . 1.712(7) yes
C21 H211 . 0.947 no
C21 H212 . 0.950 no
C21 H213 . 0.951 no
C24 S14 . 1.703(4) yes
C24 H241 . 0.994 no
C24 H242 . 1.000 no
C24 H243 . 1.005 no
C24 S24 . 1.701(4) yes
C24 H244 . 0.989 no
C24 H245 . 1.073 no
C24 H246 . 0.904 no
C25 S14 . 1.707(4) yes
C25 H251 . 0.956 no
C25 H252 . 0.963 no
C25 H253 . 0.954 no
C25 S24 . 1.707(4) yes
C25 H254 . 0.950 no
C25 H255 . 0.998 no
C25 H256 . 1.082 no
C26 S15 . 1.704(4) yes
C26 H261 . 0.948 no
C26 H262 . 0.950 no
C26 H263 . 0.949 no
C26 S25 . 1.704(4) yes
C26 H264 . 0.950 no
C26 H265 . 0.995 no
C26 H266 . 1.053 no
S1 O34 . 1.514(8) yes
S2 O35 . 1.538(5) yes
S2 C4 . 1.722(7) yes
S3 O36 . 1.525(9) yes
S4 O37 . 1.541(7) yes
S5 O38 . 1.534(8) yes
S6 O39 . 1.522(8) yes
S7 O40 . 1.526(10) yes
S9 O42 . 1.497(6) yes
S9 C16 . 1.745(7) yes
S11 O48 . 1.492(7) yes
S11 C221 . 1.707(7) yes
S250 O46 . 1.502(4) yes
S250 C32 . 1.709(4) yes
S250 C33 . 1.709(4) yes
S13 O43 . 1.494(6) yes
S14 O450 . 1.501(5) yes
S15 C27 . 1.700(4) yes
S15 O44 . 1.493(4) yes
O1 V1 . 1.870(7) yes
O1 V2 . 1.944(7) yes
O1 Bi1 . 2.335(7) yes
O2 V3 . 1.853(8) yes
O2 V4 . 1.926(8) yes
O2 Bi1 . 2.440(8) yes
O3 V5 . 1.829(8) yes
O3 V6 . 1.924(8) yes
O3 Bi1 . 2.455(7) yes
O4 V1 . 1.767(8) yes
O4 V6 . 1.855(8) yes
O5 V4 . 1.852(8) yes
O5 V5 . 1.779(7) yes
O6 V2 . 1.839(7) yes
O6 V3 . 1.782(7) yes
O7 V5 . 1.995(7) yes
O7 V6 . 1.897(7) yes
O7 V11 . 1.930(7) yes
O8 V1 . 1.986(7) yes
O8 V2 . 1.928(7) yes
O8 V7 . 1.914(7) yes
O9 V2 . 1.799(7) yes
O9 V8 . 1.819(8) yes
O10 V4 . 1.813(8) yes
O10 V10 . 1.796(7) yes
O11 V3 . 1.966(8) yes
O11 V4 . 1.922(7) yes
O11 V9 . 1.918(8) yes
O12 V3 . 1.914(8) yes
O12 V8 . 1.920(7) yes
O12 V9 . 1.996(8) yes
O13 V5 . 1.931(7) yes
O13 V10 . 1.900(7) yes
O13 V11 . 1.993(7) yes
O14 V1 . 1.913(7) yes
O14 V7 . 1.981(7) yes
O14 V12 . 1.938(7) yes
O15 V6 . 1.797(7) yes
O15 V12 . 1.827(7) yes
O16 V7 . 1.594(7) yes
O17 V7 . 1.783(7) yes
O17 V8 . 1.819(7) yes
O18 V9 . 1.745(7) yes
O18 V10 . 1.867(7) yes
O19 V7 . 1.836(7) yes
O19 V12 . 1.915(7) yes
O19 Bi2 . 2.436(7) yes
O20 V11 . 1.783(7) yes
O20 V12 . 1.848(7) yes
O21 V10 . 1.917(7) yes
O21 V11 . 1.822(7) yes
O21 Bi2 . 2.549(8) yes
O22 V1 . 1.596(7) yes
O23 V2 . 1.601(7) yes
O24 V3 . 1.590(7) yes
O25 V4 . 1.589(8) yes
O26 V5 . 1.600(8) yes
O27 V6 . 1.582(8) yes
O28 V12 . 1.582(7) yes
O29 V9 . 1.584(7) yes
O30 V8 . 1.938(7) yes
O30 V9 . 1.871(7) yes
O30 Bi2 . 2.313(7) yes
O31 V8 . 1.579(7) yes
O32 V10 . 1.603(7) yes
O33 V11 . 1.597(7) yes
O34 Bi1 . 2.305(9) yes
O35 Bi1 . 2.388(6) yes
O35 Bi1 . 2.388(6) yes
O36 Bi1 . 2.300(8) yes
O37 Bi2 . 2.276(7) yes
O38 Bi2 . 2.314(7) yes
O39 Bi2 . 2.399(8) yes
O40 Co1 . 2.075(10) yes
O42 Co1 . 2.148(10) yes
C27 H271 . 0.949 no
C27 H272 . 0.947 no
C27 H273 . 0.949 no
C27 S25 . 1.701(4) yes
C27 H274 . 0.950 no
C27 H275 . 1.036 no
C27 H276 . 1.023 no
O46 S12 . 1.502(4) yes
C22 S101 . 1.707(4) yes
C22 H221 . 0.947 no
C22 H222 . 0.948 no
C22 H223 . 0.949 no
C22 S100 . 1.707(4) yes
C22 H224 . 0.947 no
C22 H225 . 1.065 no
C22 H226 . 0.968 no
Co1 O41 2_665 2.094(9) yes
Co1 S80 2_665 2.968(5) yes
Co1 O41 . 2.094(9) yes
Co1 S80 . 2.968(5) yes
V1 V2 . 3.013(2) yes
V1 V6 . 3.416(2) yes
V1 V7 . 3.036(2) yes
V2 V8 . 3.286(2) yes
V2 Bi1 . 3.6771(17) yes
V3 V4 . 2.951(3) yes
V3 V9 . 3.038(3) yes
V3 Bi1 . 3.5993(19) yes
V4 V10 . 3.302(3) yes
V5 V6 . 2.944(3) yes
V5 Bi1 . 3.6569(19) yes
V7 V12 . 2.971(2) yes
V7 Bi2 . 3.6486(17) yes
V8 V9 . 2.985(2) yes
V8 Bi2 . 3.6782(18) yes
V9 V10 . 3.410(2) yes
V10 V11 . 2.948(2) yes
V11 Bi2 . 3.6261(17) yes
S24 O451 . 1.501(5) yes
C4 H41 . 0.962 no
C4 H42 . 0.956 no
C4 H43 . 0.957 no
C200 H2001 . 1.091 no
C200 H2002 . 1.090 no
C200 H2003 . 1.099 no
C201 H2011 . 0.958 no
C201 H2012 . 0.958 no
C201 H2013 . 0.956 no
O41 S81 . 1.642(6) yes
O41 S80 . 1.637(6) yes
S80 C151 . 1.777(7) yes
S80 C161 . 1.777(7) yes
S81 C150 . 1.776(7) yes
S81 C160 . 1.781(7) yes
C150 H1501 . 0.962 no
C150 H1502 . 0.961 no
C150 H1503 . 0.958 no
C151 H1511 . 0.959 no
C151 H1512 . 0.960 no
C151 H1513 . 0.956 no
C160 H1601 . 1.079 no
C160 H1602 . 1.068 no
C160 H1603 . 1.067 no
C161 H1611 . 1.005 no
C161 H1612 . 1.006 no
C161 H1613 . 0.999 no
O44 S25 . 1.492(4) yes
C221 H2211 . 0.950 no
C221 H2212 . 0.950 no
C221 H2213 . 0.950 no
S12 C32 . 1.709(4) yes
S12 C33 . 1.709(4) yes
C32 H321 . 0.950 no
C32 H322 . 0.950 no
C32 H323 . 0.950 no
C32 H324 . 0.950 no
C32 H325 . 0.939 no
C32 H326 . 0.951 no
C33 H331 . 0.950 no
C33 H332 . 0.950 no
C33 H333 . 0.950 no
C33 H334 . 0.950 no
C33 H335 . 0.942 no
C33 H336 . 0.926 no
O47 S101 . 1.490(4) yes
O47 S100 . 1.491(4) yes
S100 C23 . 1.705(4) yes
S101 C23 . 1.706(4) yes
C23 H231 . 0.951 no
C23 H232 . 0.947 no
C23 H233 . 0.949 no
C23 H234 . 0.947 no
C23 H235 . 1.168 no
C23 H236 . 1.049 no
C16 H161 . 0.950 no
C16 H162 . 0.950 no
C16 H163 . 0.950 no

loop_
_geom_hbond_atom_site_label_D
_geom_hbond_atom_site_label_H
_geom_hbond_atom_site_label_A
_geom_hbond_site_symmetry_A
_geom_hbond_angle_DHA
_geom_hbond_distance_DH
_geom_hbond_distance_HA
_geom_hbond_distance_DA
_geom_hbond_publ_flag
C5 H51 O22 2_556 152.4(4) 0.962 2.345 3.23(3) yes
C5 H53 O43 1_445 136.2(4) 0.961 2.508 3.27(3) yes
C6 H61 O22 2_556 128.0(4) 0.955 2.585 3.26(3) yes
C6 H62 O23 . 161.2(4) 0.968 2.586 3.52(3) yes
C2 H21 O48 1_455 128.8(5) 0.960 2.545 3.23(3) yes
C1 H12 O44 2_566 134.5(6) 0.958 2.444 3.19(3) yes
C200 H2001 C4 2_555 155.4(6) 1.091 2.223 3.25(3) yes
C200 H2001 C200 2_555 150.1(4) 1.091 2.569 3.56(3) yes
C201 H2011 O26 2_555 152.0(4) 0.958 2.531 3.41(3) yes
C201 H2012 C33 1_445 126.4(8) 0.958 2.345 3.01(3) yes
C201 H2013 C3 . 120.9(8) 0.956 1.666 2.31(3) yes
C4 H41 O5 2_555 157.1(5) 0.962 2.387 3.29(3) yes
C201 H42 C4 . 133.8(11) 0.848 0.956 1.66(3) yes
C3 H31 O10 2_555 168.6(3) 0.964 2.593 3.54(3) yes
C8 H81 O450 2_666 130.2(4) 0.952 2.537 3.23(3) yes
C11 H111 O27 2_666 155.3(7) 0.960 2.237 3.14(3) yes
C12 H123 O33 . 164.3(4) 0.986 2.583 3.54(3) yes
C10 H101 O29 2_655 137.6(4) 0.954 2.540 3.31(3) yes
C10 H102 O18 2_655 124.2(4) 0.956 2.531 3.17(3) yes
C10 H102 O32 2_655 167.5(4) 0.956 2.585 3.52(3) yes
C10 H103 O32 . 176.7(4) 0.957 2.448 3.40(3) yes
C19 H191 O30 1_565 143.2(3) 0.954 2.562 3.38(3) yes
C20 H201 O31 1_565 159.8(4) 0.961 2.505 3.42(3) yes
C25 H251 O7 . 161.5(3) 0.956 2.319 3.24(3) yes
C13 H131 O32 . 143.3(4) 0.951 2.517 3.33(3) yes
C150 H1501 O14 2_666 157.8(5) 0.962 2.558 3.47(3) yes
C150 H1501 O16 2_666 132.6(4) 0.962 2.429 3.16(3) yes
C151 H1501 O14 2_666 122.1(14) 1.121 2.558 3.29(3) yes
C151 H1501 O16 2_666 156.6(16) 1.121 2.429 3.49(3) yes
C160 H1601 O16 2_666 146.1(3) 1.079 2.561 3.51(3) yes
C160 H1603 O40 2_665 135.9(7) 1.067 2.346 3.20(3) yes
C151 H1511 O14 2_666 148.8(6) 0.959 2.435 3.29(3) yes
C24 H244 O33 . 150.4(3) 0.989 2.384 3.28(3) yes
C26 H261 O24 1_565 129.5(3) 0.948 2.509 3.20(3) yes
C26 H263 O450 . 161.8(5) 0.949 2.293 3.21(3) yes
C26 H263 O451 . 168.5(6) 0.949 2.257 3.19(3) yes
C26 H265 O24 1_565 128.4(12) 0.995 2.483 3.20(3) yes
C21 H211 O44 1_655 154.4(5) 0.947 2.520 3.40(3) yes
C21 H212 O27 1_655 163.6(6) 0.950 2.454 3.38(3) yes
C33 H331 O2 1_665 154.0(7) 0.950 2.532 3.41(3) yes
C33 H335 O36 1_665 138.4(10) 0.942 2.403 3.17(3) yes
C33 H336 C201 1_665 131.9(15) 0.926 2.315 3.01(3) yes
